data_7035395
loop_
_publ_author_name
'Zangana, Karzan H.'
'Moreno Pineda, Eufemio'
'Winpenny, Richard E. P.'

_publ_section_title
;
 Single molecule magnet behaviour in a {Dy4P2} octahedron.
;
_journal_issue 28
_journal_name_full 'Dalton transactions (Cambridge, England : 2003)'
_journal_page_first 12522
_journal_page_last 12525
_journal_paper_doi 10.1039/c5dt01786f
_journal_volume 44
_journal_year 2015
_chemical_formula_moiety '2(C45 H69 Co3 N3 O13), C28 H58 Dy4 N6 O34 P2, 2(C2 H3 N)'
_chemical_formula_sum 'C122 H202 Co6 Dy4 N14 O60 P2'
_chemical_formula_weight 3890.48
_space_group_crystal_system monoclinic
_space_group_IT_number 14
_space_group_name_Hall '-P 2yn'
_space_group_name_H-M_alt 'P 1 21/n 1'
_symmetry_space_group_name_Hall '-P 2yn'
_symmetry_space_group_name_H-M 'P 1 21/n 1'
_atom_sites_solution_hydrogens mixed
_atom_sites_solution_primary iterative
_audit_creation_date 2015-02-25
_audit_creation_method
;
Olex2 1.2
(compiled 2015.01.26 svn.r3151 for OlexSys, GUI svn.r4998)
;
_audit_update_record
;
2015-03-22 deposited with the CCDC.
2015-06-10 downloaded from the CCDC.
;
_cell_angle_alpha 90
_cell_angle_beta 97.9842(19)
_cell_angle_gamma 90
_cell_formula_units_Z 2
_cell_length_a 11.7542(2)
_cell_length_b 19.4585(4)
_cell_length_c 36.4590(7)
_cell_measurement_reflns_used 14214
_cell_measurement_temperature 150.1(1)
_cell_measurement_theta_max 28.6620
_cell_measurement_theta_min 3.5330
_cell_volume 8258.0(3)
_computing_cell_refinement
'CrysAlisPro, Agilent Technologies, Version 1.171.37.35 (release 13-08-2014 CrysAlis171 .NET) (compiled Aug 13 2014,18:06:01)'
_computing_data_collection
'CrysAlisPro, Agilent Technologies, Version 1.171.37.35 (release 13-08-2014 CrysAlis171 .NET) (compiled Aug 13 2014,18:06:01)'
_computing_data_reduction
'CrysAlisPro, Agilent Technologies, Version 1.171.37.35 (release 13-08-2014 CrysAlis171 .NET) (compiled Aug 13 2014,18:06:01)'
_computing_molecular_graphics 'Olex2 (Dolomanov et al., 2009)'
_computing_publication_material 'Olex2 (Dolomanov et al., 2009)'
_computing_structure_refinement 'ShelXL (Sheldrick, 2008)'
_computing_structure_solution
;
Superflip (Palatinus & Chapuis, 2007;Palatinus & van der Lee, 2008;
Palatinus et al., 2012)
;
_diffrn_ambient_environment N~2~
_diffrn_ambient_temperature 150.1(1)
_diffrn_detector 'CCD plate'
_diffrn_detector_area_resol_mean 8.0714
_diffrn_detector_type Eos
_diffrn_measured_fraction_theta_full 0.997
_diffrn_measured_fraction_theta_max 0.847
_diffrn_measurement_details
;
  1 omega  -81.00    7.20   0.3000   19.0000
omega____ theta____ kappa____ phi______ frames
    -      -18.3571  -77.0000  -60.0000 294

  2 omega   20.00   47.00   0.3000   19.0000
omega____ theta____ kappa____ phi______ frames
    -      -18.3571   57.0000  -30.0000 90

  3 omega   31.00   56.80   0.3000   19.0000
omega____ theta____ kappa____ phi______ frames
    -       19.4509  -99.0000 -120.0000 86

  4 omega   21.00   49.50   0.3000   19.0000
omega____ theta____ kappa____ phi______ frames
    -       19.4509  -77.0000   90.0000 95

  5 omega  -50.00  -20.90   0.3000   19.0000
omega____ theta____ kappa____ phi______ frames
    -       19.4509  -77.0000   90.0000 97

  6 omega   37.00   91.00   0.3000   19.0000
omega____ theta____ kappa____ phi______ frames
    -       19.4509  178.0000 -150.0000 180
;
_diffrn_measurement_device 'four-circle diffractometer'
_diffrn_measurement_device_type 'SuperNova, Single source at offset, Eos'
_diffrn_measurement_method '\w scans'
_diffrn_orient_matrix_UB_11 0.0062190000
_diffrn_orient_matrix_UB_12 -0.0355228000
_diffrn_orient_matrix_UB_13 0.0041443000
_diffrn_orient_matrix_UB_21 0.0082473000
_diffrn_orient_matrix_UB_22 0.0077277000
_diffrn_orient_matrix_UB_23 0.0192063000
_diffrn_orient_matrix_UB_31 -0.0600426000
_diffrn_orient_matrix_UB_32 -0.0026212000
_diffrn_orient_matrix_UB_33 0.0002981000
_diffrn_radiation_monochromator mirror
_diffrn_radiation_probe x-ray
_diffrn_radiation_type MoK\a
_diffrn_radiation_wavelength 0.71073
_diffrn_reflns_av_R_equivalents 0.0750
_diffrn_reflns_av_unetI/netI 0.0922
_diffrn_reflns_laue_measured_fraction_full 0.997
_diffrn_reflns_laue_measured_fraction_max 0.847
_diffrn_reflns_limit_h_max 15
_diffrn_reflns_limit_h_min -15
_diffrn_reflns_limit_k_max 25
_diffrn_reflns_limit_k_min -24
_diffrn_reflns_limit_l_max 49
_diffrn_reflns_limit_l_min -38
_diffrn_reflns_number 41706
_diffrn_reflns_point_group_measured_fraction_full 0.997
_diffrn_reflns_point_group_measured_fraction_max 0.847
_diffrn_reflns_theta_full 25.242
_diffrn_reflns_theta_max 29.182
_diffrn_reflns_theta_min 3.278
_diffrn_source 'SuperNova (Mo) X-ray Source'
_exptl_absorpt_coefficient_mu 2.476
_exptl_absorpt_correction_T_max 1.00000
_exptl_absorpt_correction_T_min 0.91874
_exptl_absorpt_correction_type analytical
_exptl_absorpt_process_details
;
CrysAlisPro, Agilent Technologies,
Version 1.171.37.33 (release 27-03-2014 CrysAlis171 .NET)
(compiled Mar 27 2014,17:12:48)
Empirical absorption correction using spherical harmonics,
 implemented in SCALE3 ABSPACK scaling algorithm.
;
_exptl_crystal_colour 'clear red'
_exptl_crystal_colour_lustre clear
_exptl_crystal_colour_primary red
_exptl_crystal_density_diffrn 1.565
_exptl_crystal_description plate
_exptl_crystal_F_000 3936
_exptl_crystal_size_max 0.09
_exptl_crystal_size_mid 0.04
_exptl_crystal_size_min 0.02
_refine_diff_density_max 1.214
_refine_diff_density_min -1.333
_refine_diff_density_rms 0.139
_refine_ls_extinction_method none
_refine_ls_goodness_of_fit_ref 1.039
_refine_ls_hydrogen_treatment constr
_refine_ls_matrix_type full
_refine_ls_number_parameters 1059
_refine_ls_number_reflns 18920
_refine_ls_number_restraints 117
_refine_ls_restrained_S_all 1.048
_refine_ls_R_factor_all 0.0660
_refine_ls_R_factor_gt 0.0448
_refine_ls_shift/su_max 0.004
_refine_ls_shift/su_mean 0.000
_refine_ls_structure_factor_coef Fsqd
_refine_ls_weighting_details 'w=1/[\s^2^(Fo^2^)+(0.0180P)^2^] where P=(Fo^2^+2Fc^2^)/3'
_refine_ls_weighting_scheme calc
_refine_ls_wR_factor_gt 0.0900
_refine_ls_wR_factor_ref 0.1012
_reflns_Friedel_coverage 0.000
_reflns_number_gt 14626
_reflns_number_total 18920
_reflns_threshold_expression 'I > 2\s(I)'
_cod_data_source_file c5dt01786f2.cif
_cod_data_source_block Dy4P4
_cod_depositor_comments 'Adding full bibliography for 7035395--7035396.cif.'
_cod_database_code 7035395
_shelx_space_group_comment
;
The symmetry employed for this shelxl refinement is uniquely defined
by the following loop, which should always be used as a source of
symmetry information in preference to the above space-group names.
They are only intended as comments.
;
_reflns_odcompleteness_completeness 99.67
_reflns_odcompleteness_iscentric 1
_reflns_odcompleteness_theta 26.32
_olex2_refinement_description
;
1. Fixed Uiso
 At 1.2 times of:
  All C(H) groups
 At 1.5 times of:
  All C(H,H,H) groups, All O(H,H) groups
2. Restrained distances
 C9A-C7 \\sim C7-C10A \\sim C10A-C7 \\sim C7-C8A \\sim C8A-C7 \\sim C7-C9A
\\sim C9A-C7 \\sim C7-C6 \\sim C6-
 C7 \\sim C7-C10A \\sim C8A-C7 \\sim C7-C6
 with sigma of 0.02
 C9A-C8A \\sim C8A-C10A \\sim C8A-C10A \\sim C10A-C9A \\sim C10A-C9A \\sim
C9A-C8A
 with sigma of 0.02
3. Rigid body (RIGU) restrains
 C29, C27, C28, C29A, C30A, C28A, C30
 with sigma for 1-2 distances of 0.004 and sigma for 1-3 distances of 0.004
 C25A, C22, C23, C23A, C24, C24A, C25
 with sigma for 1-2 distances of 0.004 and sigma for 1-3 distances of 0.004
 C7, C8, C8A, C9, C9A, C10, C10A
 with sigma for 1-2 distances of 0.004 and sigma for 1-3 distances of 0.004
4. Others
 Sof(C28A)=Sof(H28D)=Sof(H28E)=Sof(H28F)=Sof(C29A)=Sof(H29D)=Sof(H29E)=
 Sof(H29F)=Sof(C30A)=Sof(H30D)=Sof(H30E)=Sof(H30F)=1-FVAR(1)
 Sof(C28)=Sof(H28A)=Sof(H28B)=Sof(H28C)=Sof(C29)=Sof(H29A)=Sof(H29B)=Sof(H29C)=
 Sof(C30)=Sof(H30A)=Sof(H30B)=Sof(H30C)=FVAR(1)
 Sof(C23A)=Sof(H23D)=Sof(H23E)=Sof(H23F)=Sof(C24A)=Sof(H24D)=Sof(H24E)=
 Sof(H24F)=Sof(C25A)=Sof(H25D)=Sof(H25E)=Sof(H25F)=1-FVAR(2)
 Sof(C23)=Sof(H23A)=Sof(H23B)=Sof(H23C)=Sof(C24)=Sof(H24A)=Sof(H24B)=Sof(H24C)=
 Sof(C25)=Sof(H25A)=Sof(H25B)=Sof(H25C)=FVAR(2)
 Sof(C8A)=Sof(H8AA)=Sof(H8AB)=Sof(H8AC)=Sof(C9A)=Sof(H9AA)=Sof(H9AB)=Sof(H9AC)=
 Sof(C10A)=Sof(H10F)=Sof(H10G)=Sof(H10H)=1-FVAR(3)
 Sof(C8)=Sof(H8A)=Sof(H8B)=Sof(H8C)=Sof(C9)=Sof(H9A)=Sof(H9B)=Sof(H9C)=
 Sof(C10)=Sof(H10C)=Sof(H10D)=Sof(H10E)=FVAR(3)
5.a Rotating group:
 O109(H10A,H10B)
5.b Aromatic/amide H refined with riding coordinates:
 C41(H41), C42(H42), C43(H43), C44(H44), C45(H45), C46(H46), C47(H47),
 C48(H48), C49(H49), C50(H50), C51(H51), C52(H52), C53(H53), C54(H54), C55(H55)
5.c Idealised Me refined as rotating group:
 C13(H13A,H13B,H13C), C14(H14A,H14B,H14C), C15(H15A,H15B,H15C), C18(H18A,H18B,
 H18C), C19(H19A,H19B,H19C), C20(H20A,H20B,H20C), C33(H33A,H33B,H33C), C34(H34A,
 H34B,H34C), C35(H35A,H35B,H35C), C38(H38A,H38B,H38C), C39(H39A,H39B,H39C),
 C40(H40A,H40B,H40C), C23(H23A,H23B,H23C), C24(H24A,H24B,H24C), C25(H25A,H25B,
 H25C), C28(H28A,H28B,H28C), C29(H29A,H29B,H29C), C30(H30A,H30B,H30C),
 C23A(H23D,H23E,H23F), C24A(H24D,H24E,H24F), C25A(H25D,H25E,H25F), C28A(H28D,
 H28E,H28F), C29A(H29D,H29E,H29F), C30A(H30D,H30E,H30F), C2P(H2PA,H2PB,H2PC),
 C3(H3A,H3B,H3C), C3P(H3PA,H3PB,H3PC), C4(H4A,H4B,H4C), C4P(H4PA,H4PB,H4PC),
 C5(H5A,H5B,H5C), C8(H8A,H8B,H8C), C9(H9A,H9B,H9C), C10(H10C,H10D,H10E),
 C8A(H8AA,H8AB,H8AC), C9A(H9AA,H9AB,H9AC), C10A(H10F,H10G,H10H), C57(H57A,H57B,
 H57C)
;
_shelx_shelxl_version_number 2014/7
_olex2_date_sample_data_collection 2014-09-09
_olex2_submission_special_instructions 'No special instructions were received'

loop_
_space_group_symop_operation_xyz
'x, y, z'
'-x+1/2, y+1/2, -z+1/2'
'-x, -y, -z'
'x-1/2, -y-1/2, z-1/2'

loop_
_atom_site_label
_atom_site_type_symbol
_atom_site_fract_x
_atom_site_fract_y
_atom_site_fract_z
_atom_site_U_iso_or_equiv
_atom_site_adp_type
_atom_site_occupancy
_atom_site_site_symmetry_order
_atom_site_calc_flag
_atom_site_refinement_flags_posn
_atom_site_refinement_flags_adp
_atom_site_refinement_flags_occupancy
_atom_site_disorder_assembly
_atom_site_disorder_group
Co1 Co 0.00592(5) 0.52976(3) 0.65706(2) 0.01583(13) Uani 1 1 d . . . . .
Co2 Co 0.01912(5) 0.37671(3) 0.62553(2) 0.01651(13) Uani 1 1 d . . . . .
Co10 Co 0.09759(5) 0.40708(3) 0.71164(2) 0.01475(13) Uani 1 1 d . . . . .
O5 O 0.2216(2) 0.46974(14) 0.71813(8) 0.0190(7) Uani 1 1 d . . . . .
O6 O 0.1310(2) 0.56336(14) 0.69105(8) 0.0193(7) Uani 1 1 d . . . . .
O7 O 0.0100(2) 0.46637(14) 0.73808(8) 0.0187(7) Uani 1 1 d . . . . .
O8 O -0.0931(2) 0.53068(14) 0.69365(9) 0.0193(7) Uani 1 1 d . . . . .
O9 O 0.1043(3) 0.53841(14) 0.62049(9) 0.0203(7) Uani 1 1 d . . . . .
O10 O 0.0617(3) 0.43923(15) 0.58991(9) 0.0223(7) Uani 1 1 d . . . . .
O11 O -0.1277(2) 0.51332(14) 0.62203(9) 0.0193(7) Uani 1 1 d . . . . .
O12 O -0.1386(2) 0.39837(14) 0.61508(9) 0.0206(7) Uani 1 1 d . . . . .
O13 O 0.1752(2) 0.34825(15) 0.63231(8) 0.0198(7) Uani 1 1 d . . . . .
O14 O 0.2006(2) 0.34268(14) 0.69460(8) 0.0188(7) Uani 1 1 d . . . . .
O15 O -0.0257(2) 0.30106(14) 0.65322(8) 0.0193(7) Uani 1 1 d . . . . .
O16 O -0.0238(2) 0.34315(14) 0.71064(8) 0.0182(7) Uani 1 1 d . . . . .
O17 O 0.0452(2) 0.43841(14) 0.66461(8) 0.0179(7) Uani 1 1 d . . . . .
N4 N 0.1552(3) 0.36780(17) 0.76146(10) 0.0177(8) Uani 1 1 d . . . . .
N5 N -0.0373(3) 0.62930(17) 0.64730(10) 0.0192(8) Uani 1 1 d . . . . .
N6 N -0.0065(3) 0.31243(17) 0.58227(10) 0.0193(8) Uani 1 1 d . . . . .
C11 C -0.0684(4) 0.5080(2) 0.72616(13) 0.0181(10) Uani 1 1 d . . . . .
C12 C -0.1388(4) 0.5379(2) 0.75529(14) 0.0279(11) Uani 1 1 d . . . . .
C13 C -0.2629(4) 0.5464(3) 0.73878(16) 0.0420(15) Uani 1 1 d . . . . .
H13A H -0.2952 0.5023 0.7316 0.063 Uiso 1 1 calc GR . . . .
H13B H -0.2676 0.5757 0.7174 0.063 Uiso 1 1 calc GR . . . .
H13C H -0.3049 0.5668 0.7568 0.063 Uiso 1 1 calc GR . . . .
C14 C -0.0859(5) 0.6094(3) 0.76432(18) 0.0499(17) Uani 1 1 d . . . . .
H14A H -0.1248 0.6313 0.7827 0.075 Uiso 1 1 calc GR . . . .
H14B H -0.0942 0.6369 0.7422 0.075 Uiso 1 1 calc GR . . . .
H14C H -0.0059 0.6045 0.7737 0.075 Uiso 1 1 calc GR . . . .
C15 C -0.1276(5) 0.4944(3) 0.78969(15) 0.0496(16) Uani 1 1 d . . . . .
H15A H -0.0481 0.4907 0.7999 0.074 Uiso 1 1 calc GR . . . .
H15B H -0.1582 0.4495 0.7836 0.074 Uiso 1 1 calc GR . . . .
H15C H -0.1695 0.5154 0.8075 0.074 Uiso 1 1 calc GR . . . .
C16 C 0.2144(4) 0.5331(2) 0.70970(13) 0.0214(10) Uani 1 1 d . . . . .
C17 C 0.3183(4) 0.5779(2) 0.72419(14) 0.0249(11) Uani 1 1 d . . . . .
C18 C 0.2750(5) 0.6410(3) 0.74305(17) 0.0467(16) Uani 1 1 d . . . . .
H18A H 0.3384 0.6710 0.7510 0.070 Uiso 1 1 calc GR . . . .
H18B H 0.2402 0.6267 0.7641 0.070 Uiso 1 1 calc GR . . . .
H18C H 0.2193 0.6648 0.7259 0.070 Uiso 1 1 calc GR . . . .
C19 C 0.3742(5) 0.6002(3) 0.69069(17) 0.0575(19) Uani 1 1 d . . . . .
H19A H 0.4007 0.5604 0.6788 0.086 Uiso 1 1 calc GR . . . .
H19B H 0.4380 0.6300 0.6987 0.086 Uiso 1 1 calc GR . . . .
H19C H 0.3189 0.6243 0.6735 0.086 Uiso 1 1 calc GR . . . .
C20 C 0.4043(5) 0.5391(3) 0.75124(18) 0.0536(19) Uani 1 1 d . . . . .
H20A H 0.4340 0.5009 0.7388 0.080 Uiso 1 1 calc GR . . . .
H20B H 0.3673 0.5225 0.7714 0.080 Uiso 1 1 calc GR . . . .
H20C H 0.4662 0.5692 0.7607 0.080 Uiso 1 1 calc GR . . . .
C21 C -0.1801(4) 0.4582(2) 0.61312(12) 0.0203(10) Uani 1 1 d . . . . .
C22 C -0.3073(4) 0.4647(2) 0.59731(15) 0.0297(11) Uani 1 1 d . U . . .
C26 C 0.1110(4) 0.4968(2) 0.59472(13) 0.0203(10) Uani 1 1 d . . . . .
C27 C 0.1894(5) 0.5173(3) 0.56609(15) 0.0322(12) Uani 1 1 d . U . . .
C31 C 0.2326(4) 0.3345(2) 0.66335(13) 0.0171(10) Uani 1 1 d . . . . .
C32 C 0.3548(4) 0.3077(2) 0.66346(13) 0.0251(11) Uani 1 1 d . . . . .
C33 C 0.3742(4) 0.2843(3) 0.62502(15) 0.0398(14) Uani 1 1 d . . . . .
H33A H 0.4523 0.2694 0.6257 0.060 Uiso 1 1 calc GR . . . .
H33B H 0.3594 0.3219 0.6079 0.060 Uiso 1 1 calc GR . . . .
H33C H 0.3233 0.2470 0.6172 0.060 Uiso 1 1 calc GR . . . .
C34 C 0.3760(4) 0.2488(3) 0.69113(15) 0.0404(14) Uani 1 1 d . . . . .
H34A H 0.4531 0.2322 0.6916 0.061 Uiso 1 1 calc GR . . . .
H34B H 0.3228 0.2122 0.6838 0.061 Uiso 1 1 calc GR . . . .
H34C H 0.3655 0.2648 0.7153 0.061 Uiso 1 1 calc GR . . . .
C35 C 0.4359(4) 0.3675(3) 0.67624(17) 0.0439(15) Uani 1 1 d . . . . .
H35A H 0.4202 0.3838 0.6999 0.066 Uiso 1 1 calc GR . . . .
H35B H 0.4242 0.4042 0.6585 0.066 Uiso 1 1 calc GR . . . .
H35C H 0.5141 0.3520 0.6783 0.066 Uiso 1 1 calc GR . . . .
C36 C -0.0551(3) 0.3010(2) 0.68536(13) 0.0187(10) Uani 1 1 d . . . . .
C37 C -0.1381(4) 0.2453(2) 0.69386(13) 0.0243(11) Uani 1 1 d . . . . .
C38 C -0.1002(5) 0.1762(2) 0.67862(15) 0.0407(14) Uani 1 1 d . . . . .
H38A H -0.1578 0.1420 0.6807 0.061 Uiso 1 1 calc GR . . . .
H38B H -0.0288 0.1621 0.6926 0.061 Uiso 1 1 calc GR . . . .
H38C H -0.0904 0.1816 0.6531 0.061 Uiso 1 1 calc GR . . . .
C39 C -0.1428(5) 0.2391(3) 0.73520(15) 0.0443(15) Uani 1 1 d . . . . .
H39A H -0.1742 0.2805 0.7440 0.066 Uiso 1 1 calc GR . . . .
H39B H -0.0666 0.2321 0.7480 0.066 Uiso 1 1 calc GR . . . .
H39C H -0.1905 0.2008 0.7397 0.066 Uiso 1 1 calc GR . . . .
C40 C -0.2559(4) 0.2651(3) 0.67300(17) 0.0437(15) Uani 1 1 d . . . . .
H40A H -0.2767 0.3101 0.6806 0.066 Uiso 1 1 calc GR . . . .
H40B H -0.3124 0.2324 0.6785 0.066 Uiso 1 1 calc GR . . . .
H40C H -0.2525 0.2651 0.6468 0.066 Uiso 1 1 calc GR . . . .
C41 C 0.0816(4) 0.3487(2) 0.78468(13) 0.0213(10) Uani 1 1 d . . . . .
H41 H 0.0046 0.3605 0.7789 0.026 Uiso 1 1 calc R . . . .
C42 C 0.1156(4) 0.3127(2) 0.81638(13) 0.0235(11) Uani 1 1 d . . . . .
H42 H 0.0621 0.3000 0.8317 0.028 Uiso 1 1 calc R . . . .
C43 C 0.2290(4) 0.2952(2) 0.82562(13) 0.0266(11) Uani 1 1 d . . . . .
H43 H 0.2533 0.2701 0.8470 0.032 Uiso 1 1 calc R . . . .
C44 C 0.3058(4) 0.3155(2) 0.80273(13) 0.0256(11) Uani 1 1 d . . . . .
H44 H 0.3832 0.3046 0.8085 0.031 Uiso 1 1 calc R . . . .
C45 C 0.2670(4) 0.3524(2) 0.77094(13) 0.0210(10) Uani 1 1 d . . . . .
H45 H 0.3197 0.3669 0.7557 0.025 Uiso 1 1 calc R . . . .
C46 C 0.0327(4) 0.6732(2) 0.63315(13) 0.0248(11) Uani 1 1 d . . . . .
H46 H 0.1071 0.6593 0.6309 0.030 Uiso 1 1 calc R . . . .
C47 C -0.0022(4) 0.7389(2) 0.62182(14) 0.0289(12) Uani 1 1 d . . . . .
H47 H 0.0466 0.7674 0.6107 0.035 Uiso 1 1 calc R . . . .
C48 C -0.1085(5) 0.7612(2) 0.62704(15) 0.0348(13) Uani 1 1 d . . . . .
H48 H -0.1324 0.8055 0.6202 0.042 Uiso 1 1 calc R . . . .
C49 C -0.1805(4) 0.7171(2) 0.64265(15) 0.0331(13) Uani 1 1 d . . . . .
H49 H -0.2536 0.7311 0.6465 0.040 Uiso 1 1 calc R . . . .
C50 C -0.1418(4) 0.6518(2) 0.65239(14) 0.0284(12) Uani 1 1 d . . . . .
H50 H -0.1901 0.6221 0.6629 0.034 Uiso 1 1 calc R . . . .
C51 C -0.0676(4) 0.3325(2) 0.55041(13) 0.0285(12) Uani 1 1 d . . . . .
H51 H -0.1006 0.3760 0.5490 0.034 Uiso 1 1 calc R . . . .
C52 C -0.0833(4) 0.2906(2) 0.51963(14) 0.0317(12) Uani 1 1 d . . . . .
H52 H -0.1280 0.3057 0.4981 0.038 Uiso 1 1 calc R . . . .
C53 C -0.0336(4) 0.2273(2) 0.52071(14) 0.0266(11) Uani 1 1 d . . . . .
H53 H -0.0415 0.1992 0.4999 0.032 Uiso 1 1 calc R . . . .
C54 C 0.0291(4) 0.2060(2) 0.55375(14) 0.0295(12) Uani 1 1 d . . . . .
H54 H 0.0641 0.1631 0.5554 0.035 Uiso 1 1 calc R . . . .
C55 C 0.0391(4) 0.2489(2) 0.58399(14) 0.0245(11) Uani 1 1 d . . . . .
H55 H 0.0787 0.2335 0.6063 0.029 Uiso 1 1 calc R . . . .
C23 C -0.357(2) 0.3993(10) 0.5819(6) 0.045(5) Uani 0.52(2) 1 d . U P A 1
H23A H -0.4384 0.4046 0.5750 0.068 Uiso 0.52(2) 1 calc GR . P A 1
H23B H -0.3425 0.3637 0.6002 0.068 Uiso 0.52(2) 1 calc GR . P A 1
H23C H -0.3225 0.3870 0.5605 0.068 Uiso 0.52(2) 1 calc GR . P A 1
C24 C -0.3650(12) 0.4859(9) 0.6323(4) 0.045(3) Uani 0.52(2) 1 d . U P A 1
H24A H -0.3292 0.5269 0.6431 0.068 Uiso 0.52(2) 1 calc GR . P A 1
H24B H -0.3553 0.4494 0.6502 0.068 Uiso 0.52(2) 1 calc GR . P A 1
H24C H -0.4454 0.4941 0.6249 0.068 Uiso 0.52(2) 1 calc GR . P A 1
C25 C -0.3226(11) 0.5225(8) 0.5705(5) 0.044(4) Uani 0.52(2) 1 d . U P A 1
H25A H -0.2761 0.5147 0.5513 0.066 Uiso 0.52(2) 1 calc GR . P A 1
H25B H -0.2996 0.5646 0.5831 0.066 Uiso 0.52(2) 1 calc GR . P A 1
H25C H -0.4018 0.5254 0.5599 0.066 Uiso 0.52(2) 1 calc GR . P A 1
C28 C 0.1339(12) 0.5036(8) 0.5283(3) 0.082(5) Uani 0.568(9) 1 d . U P B 1
H28A H 0.1837 0.5179 0.5110 0.122 Uiso 0.568(9) 1 calc GR . P B 1
H28B H 0.0630 0.5287 0.5238 0.122 Uiso 0.568(9) 1 calc GR . P B 1
H28C H 0.1185 0.4553 0.5254 0.122 Uiso 0.568(9) 1 calc GR . P B 1
C29 C 0.2994(9) 0.4738(6) 0.5751(4) 0.059(4) Uani 0.568(9) 1 d . U P B 1
H29A H 0.2790 0.4266 0.5781 0.088 Uiso 0.568(9) 1 calc GR . P B 1
H29B H 0.3433 0.4902 0.5976 0.088 Uiso 0.568(9) 1 calc GR . P B 1
H29C H 0.3446 0.4775 0.5552 0.088 Uiso 0.568(9) 1 calc GR . P B 1
C30 C 0.2257(12) 0.5907(5) 0.5693(4) 0.059(4) Uani 0.568(9) 1 d . U P B 1
H30A H 0.2629 0.5995 0.5940 0.088 Uiso 0.568(9) 1 calc GR . P B 1
H30B H 0.1594 0.6197 0.5641 0.088 Uiso 0.568(9) 1 calc GR . P B 1
H30C H 0.2781 0.6001 0.5520 0.088 Uiso 0.568(9) 1 calc GR . P B 1
C23A C -0.371(2) 0.3955(11) 0.5942(6) 0.036(4) Uani 0.48(2) 1 d . U P A 2
H23D H -0.4488 0.4025 0.5832 0.054 Uiso 0.48(2) 1 calc GR . P A 2
H23E H -0.3693 0.3760 0.6184 0.054 Uiso 0.48(2) 1 calc GR . P A 2
H23F H -0.3334 0.3648 0.5790 0.054 Uiso 0.48(2) 1 calc GR . P A 2
C24A C -0.3683(13) 0.5154(9) 0.6169(5) 0.048(4) Uani 0.48(2) 1 d . U P A 2
H24D H -0.3315 0.5594 0.6162 0.072 Uiso 0.48(2) 1 calc GR . P A 2
H24E H -0.3671 0.5013 0.6422 0.072 Uiso 0.48(2) 1 calc GR . P A 2
H24F H -0.4465 0.5189 0.6052 0.072 Uiso 0.48(2) 1 calc GR . P A 2
C25A C -0.3064(12) 0.4905(10) 0.5554(4) 0.043(4) Uani 0.48(2) 1 d . U P A 2
H25D H -0.2633 0.5325 0.5555 0.064 Uiso 0.48(2) 1 calc GR . P A 2
H25E H -0.3838 0.4985 0.5439 0.064 Uiso 0.48(2) 1 calc GR . P A 2
H25F H -0.2715 0.4561 0.5417 0.064 Uiso 0.48(2) 1 calc GR . P A 2
C28A C 0.1232(15) 0.5718(8) 0.5417(4) 0.062(5) Uani 0.432(9) 1 d . U P B 2
H28D H 0.1074 0.6103 0.5567 0.094 Uiso 0.432(9) 1 calc GR . P B 2
H28E H 0.0522 0.5527 0.5298 0.094 Uiso 0.432(9) 1 calc GR . P B 2
H28F H 0.1684 0.5868 0.5232 0.094 Uiso 0.432(9) 1 calc GR . P B 2
C29A C 0.2053(17) 0.4571(7) 0.5414(5) 0.065(5) Uani 0.432(9) 1 d . U P B 2
H29D H 0.2440 0.4720 0.5213 0.097 Uiso 0.432(9) 1 calc GR . P B 2
H29E H 0.1316 0.4384 0.5317 0.097 Uiso 0.432(9) 1 calc GR . P B 2
H29F H 0.2504 0.4224 0.5554 0.097 Uiso 0.432(9) 1 calc GR . P B 2
C30A C 0.2984(14) 0.5454(12) 0.5859(5) 0.090(6) Uani 0.432(9) 1 d . U P B 2
H30D H 0.3322 0.5126 0.6038 0.136 Uiso 0.432(9) 1 calc GR . P B 2
H30E H 0.2828 0.5872 0.5983 0.136 Uiso 0.432(9) 1 calc GR . P B 2
H30F H 0.3505 0.5547 0.5685 0.136 Uiso 0.432(9) 1 calc GR . P B 2
Dy1 Dy 0.45562(2) 0.89734(2) 0.55735(2) 0.01657(6) Uani 1 1 d . . . . .
Dy2 Dy 0.27524(2) 1.04452(2) 0.50086(2) 0.01706(6) Uani 1 1 d . . . . .
P1 P 0.42798(9) 0.94579(6) 0.46165(3) 0.0151(2) Uani 1 1 d . . . . .
O1 O 0.3144(3) 0.97188(15) 0.56985(9) 0.0233(7) Uani 1 1 d . . . . .
O1N O 0.6144(3) 0.84327(16) 0.59834(9) 0.0266(8) Uani 1 1 d . . . . .
O2 O 0.2096(3) 1.06537(15) 0.55789(9) 0.0235(7) Uani 1 1 d . . . . .
O2N O 0.6507(3) 0.86124(19) 0.65764(10) 0.0432(10) Uani 1 1 d . . . . .
O3 O 0.2906(3) 1.15903(16) 0.48801(11) 0.0370(9) Uani 1 1 d . . . . .
O3N O 0.5197(3) 0.92163(16) 0.62317(9) 0.0257(8) Uani 1 1 d . . . . .
O4 O 0.4656(3) 1.18411(16) 0.47518(9) 0.0272(8) Uani 1 1 d . . . . .
O4N O 0.2792(2) 0.83006(15) 0.53657(9) 0.0232(7) Uani 1 1 d . . . . .
O5N O 0.2072(3) 0.75386(18) 0.57051(10) 0.0399(10) Uani 1 1 d . . . . .
O6N O 0.3637(3) 0.80919(16) 0.59178(9) 0.0281(8) Uani 1 1 d . . . . .
O7N O 0.1573(3) 1.06681(17) 0.43861(9) 0.0278(8) Uani 1 1 d . . . . .
O8N O 0.0733(2) 1.08420(16) 0.48694(9) 0.0232(7) Uani 1 1 d . . . . .
O9N O -0.0096(3) 1.11784(19) 0.43272(10) 0.0430(10) Uani 1 1 d . . . . .
O100 O 0.3755(2) 0.93610(14) 0.49776(8) 0.0154(6) Uani 1 1 d . . . . .
O109 O 0.1468(2) 0.94593(15) 0.49999(9) 0.0245(8) Uani 1 1 d . . . . .
H10A H 0.0808 0.9585 0.5058 0.037 Uiso 1 1 d GR . . . .
H10B H 0.1763 0.9155 0.5159 0.037 Uiso 1 1 d GR . . . .
O115 O 0.4030(2) 1.02256(14) 0.45143(8) 0.0170(7) Uani 1 1 d . . . . .
O129 O 0.5541(2) 0.92909(14) 0.46580(8) 0.0182(7) Uani 1 1 d . . . . .
N1 N 0.5965(3) 0.8750(2) 0.62727(11) 0.0250(9) Uani 1 1 d . . . . .
N2 N 0.2799(3) 0.79620(19) 0.56623(11) 0.0235(9) Uani 1 1 d . . . . .
N3 N 0.0713(3) 1.09049(19) 0.45170(12) 0.0262(9) Uani 1 1 d . . . . .
C1 C 0.2487(4) 1.0194(2) 0.58033(13) 0.0206(10) Uani 1 1 d . . . . .
C1P C 0.3534(4) 0.8911(2) 0.42554(13) 0.0215(10) Uani 1 1 d . . . . .
C2 C 0.2215(4) 1.0202(2) 0.61998(13) 0.0225(10) Uani 1 1 d . . . . .
C2P C 0.4153(4) 0.8957(3) 0.39182(13) 0.0352(13) Uani 1 1 d . . . . .
H2PA H 0.3725 0.8709 0.3716 0.053 Uiso 1 1 calc GR . . . .
H2PB H 0.4905 0.8759 0.3975 0.053 Uiso 1 1 calc GR . . . .
H2PC H 0.4219 0.9430 0.3849 0.053 Uiso 1 1 calc GR . . . .
C3 C 0.2193(5) 0.9486(3) 0.63518(16) 0.0439(15) Uani 1 1 d . . . . .
H3A H 0.1573 0.9233 0.6214 0.066 Uiso 1 1 calc GR . . . .
H3B H 0.2083 0.9505 0.6608 0.066 Uiso 1 1 calc GR . . . .
H3C H 0.2908 0.9260 0.6331 0.066 Uiso 1 1 calc GR . . . .
C3P C 0.2293(4) 0.9144(3) 0.41514(15) 0.0397(14) Uani 1 1 d . . . . .
H3PA H 0.2280 0.9615 0.4073 0.060 Uiso 1 1 calc GR . . . .
H3PB H 0.1893 0.9101 0.4363 0.060 Uiso 1 1 calc GR . . . .
H3PC H 0.1925 0.8863 0.3953 0.060 Uiso 1 1 calc GR . . . .
C4 C 0.3181(6) 1.0611(4) 0.64290(18) 0.081(3) Uani 1 1 d . . . . .
H4A H 0.3910 1.0412 0.6399 0.121 Uiso 1 1 calc GR . . . .
H4B H 0.3080 1.0598 0.6686 0.121 Uiso 1 1 calc GR . . . .
H4C H 0.3158 1.1080 0.6345 0.121 Uiso 1 1 calc GR . . . .
C4P C 0.3549(5) 0.8177(2) 0.43967(15) 0.0412(15) Uani 1 1 d . . . . .
H4PA H 0.3148 0.7885 0.4209 0.062 Uiso 1 1 calc GR . . . .
H4PB H 0.3178 0.8157 0.4615 0.062 Uiso 1 1 calc GR . . . .
H4PC H 0.4329 0.8024 0.4455 0.062 Uiso 1 1 calc GR . . . .
C5 C 0.1075(5) 1.0548(3) 0.62152(17) 0.067(2) Uani 1 1 d . . . . .
H5A H 0.1139 1.1029 0.6163 0.101 Uiso 1 1 calc GR . . . .
H5B H 0.0859 1.0492 0.6458 0.101 Uiso 1 1 calc GR . . . .
H5C H 0.0501 1.0344 0.6035 0.101 Uiso 1 1 calc GR . . . .
C6 C 0.3698(4) 1.2004(2) 0.48336(12) 0.0201(10) Uani 1 1 d D . . . .
C7 C 0.3444(4) 1.2766(2) 0.48808(17) 0.0383(13) Uani 1 1 d D U . . .
C8 C 0.2345(7) 1.2966(6) 0.4658(3) 0.040(2) Uani 0.740(11) 1 d . U P C 1
H8A H 0.2415 1.2933 0.4400 0.060 Uiso 0.740(11) 1 calc GR . P C 1
H8B H 0.2160 1.3430 0.4717 0.060 Uiso 0.740(11) 1 calc GR . P C 1
H8C H 0.1745 1.2664 0.4714 0.060 Uiso 0.740(11) 1 calc GR . P C 1
C9 C 0.3244(10) 1.2806(5) 0.5304(3) 0.081(4) Uani 0.740(11) 1 d . U P C 1
H9A H 0.2661 1.2482 0.5348 0.122 Uiso 0.740(11) 1 calc GR . P C 1
H9B H 0.3002 1.3261 0.5359 0.122 Uiso 0.740(11) 1 calc GR . P C 1
H9C H 0.3947 1.2698 0.5461 0.122 Uiso 0.740(11) 1 calc GR . P C 1
C10 C 0.4444(7) 1.3215(4) 0.4853(4) 0.077(4) Uani 0.740(11) 1 d . U P C 1
H10C H 0.5106 1.3036 0.5007 0.115 Uiso 0.740(11) 1 calc GR . P C 1
H10D H 0.4283 1.3670 0.4933 0.115 Uiso 0.740(11) 1 calc GR . P C 1
H10E H 0.4590 1.3229 0.4600 0.115 Uiso 0.740(11) 1 calc GR . P C 1
C8A C 0.2185(16) 1.296(2) 0.4806(7) 0.043(7) Uani 0.260(11) 1 d D U P C 2
H8AA H 0.1817 1.2708 0.4597 0.064 Uiso 0.260(11) 1 calc GR . P C 2
H8AB H 0.2119 1.3446 0.4754 0.064 Uiso 0.260(11) 1 calc GR . P C 2
H8AC H 0.1822 1.2858 0.5019 0.064 Uiso 0.260(11) 1 calc GR . P C 2
C9A C 0.4081(19) 1.3086(11) 0.5211(6) 0.052(6) Uani 0.260(11) 1 d D U P C 2
H9AA H 0.3909 1.2852 0.5428 0.077 Uiso 0.260(11) 1 calc GR . P C 2
H9AB H 0.3862 1.3560 0.5222 0.077 Uiso 0.260(11) 1 calc GR . P C 2
H9AC H 0.4891 1.3057 0.5199 0.077 Uiso 0.260(11) 1 calc GR . P C 2
C10A C 0.398(2) 1.3075(10) 0.4529(6) 0.056(6) Uani 0.260(11) 1 d D U P C 2
H10F H 0.4641 1.2810 0.4488 0.084 Uiso 0.260(11) 1 calc GR . P C 2
H10G H 0.4204 1.3545 0.4577 0.084 Uiso 0.260(11) 1 calc GR . P C 2
H10H H 0.3414 1.3054 0.4312 0.084 Uiso 0.260(11) 1 calc GR . P C 2
N7 N 0.9235(8) 0.8676(6) 0.7255(3) 0.132(4) Uani 1 1 d . . . . .
C56 C 0.9119(7) 0.9001(6) 0.6999(3) 0.085(4) Uani 1 1 d . . . . .
C57 C 0.8978(7) 0.9421(4) 0.6672(3) 0.099(3) Uani 1 1 d . . . . .
H57A H 0.9608 0.9344 0.6536 0.149 Uiso 1 1 calc GR . . . .
H57B H 0.8960 0.9896 0.6742 0.149 Uiso 1 1 calc GR . . . .
H57C H 0.8270 0.9303 0.6521 0.149 Uiso 1 1 calc GR . . . .

loop_
_atom_site_aniso_label
_atom_site_aniso_U_11
_atom_site_aniso_U_22
_atom_site_aniso_U_33
_atom_site_aniso_U_23
_atom_site_aniso_U_13
_atom_site_aniso_U_12
Co1 0.0152(3) 0.0123(3) 0.0193(3) 0.0010(3) 0.0002(2) 0.0016(2)
Co2 0.0190(3) 0.0128(3) 0.0165(3) -0.0002(3) -0.0015(2) 0.0031(3)
Co10 0.0138(3) 0.0128(3) 0.0169(3) -0.0004(3) -0.0004(2) 0.0005(2)
O5 0.0149(15) 0.0163(15) 0.0245(18) 0.0013(14) -0.0014(13) -0.0001(13)
O6 0.0190(16) 0.0130(15) 0.0242(18) 0.0018(14) -0.0035(14) 0.0008(13)
O7 0.0207(16) 0.0163(15) 0.0188(17) 0.0015(14) 0.0012(13) 0.0060(14)
O8 0.0169(15) 0.0184(16) 0.0227(18) 0.0044(14) 0.0030(13) 0.0067(13)
O9 0.0227(17) 0.0129(15) 0.0256(18) 0.0018(14) 0.0041(14) 0.0009(13)
O10 0.0297(18) 0.0157(16) 0.0205(18) 0.0016(14) 0.0002(14) 0.0026(14)
O11 0.0155(15) 0.0135(15) 0.0270(19) 0.0016(14) -0.0035(13) 0.0021(13)
O12 0.0191(16) 0.0150(15) 0.0262(19) -0.0031(14) -0.0028(14) -0.0001(14)
O13 0.0225(16) 0.0197(16) 0.0175(17) 0.0007(14) 0.0038(14) 0.0066(14)
O14 0.0188(15) 0.0165(15) 0.0201(17) 0.0021(14) -0.0009(13) 0.0037(13)
O15 0.0264(17) 0.0135(15) 0.0165(17) -0.0010(13) -0.0020(14) 0.0007(14)
O16 0.0192(16) 0.0166(15) 0.0183(17) 0.0003(14) 0.0010(13) -0.0023(14)
O17 0.0235(16) 0.0122(14) 0.0168(16) -0.0002(13) -0.0015(13) 0.0040(13)
N4 0.0188(19) 0.0144(18) 0.019(2) -0.0064(16) -0.0013(16) 0.0005(16)
N5 0.022(2) 0.0127(18) 0.021(2) -0.0012(17) -0.0031(16) -0.0003(17)
N6 0.025(2) 0.0148(19) 0.017(2) -0.0039(17) -0.0022(16) 0.0023(17)
C11 0.017(2) 0.014(2) 0.023(3) -0.002(2) 0.0024(19) -0.0041(19)
C12 0.032(3) 0.027(3) 0.025(3) 0.000(2) 0.006(2) 0.012(2)
C13 0.025(3) 0.057(4) 0.047(4) -0.008(3) 0.012(3) 0.011(3)
C14 0.047(4) 0.041(3) 0.063(4) -0.027(3) 0.010(3) 0.004(3)
C15 0.054(4) 0.066(4) 0.032(3) 0.007(3) 0.019(3) 0.029(3)
C16 0.021(2) 0.024(2) 0.021(3) -0.003(2) 0.008(2) -0.005(2)
C17 0.020(2) 0.019(2) 0.033(3) -0.004(2) -0.004(2) -0.007(2)
C18 0.039(3) 0.033(3) 0.064(4) -0.008(3) -0.010(3) -0.003(3)
C19 0.045(4) 0.076(5) 0.052(4) -0.004(4) 0.009(3) -0.033(4)
C20 0.036(3) 0.035(3) 0.079(5) -0.014(3) -0.030(3) -0.007(3)
C21 0.022(2) 0.021(2) 0.016(2) 0.003(2) -0.0020(19) 0.000(2)
C22 0.019(2) 0.025(2) 0.042(3) 0.004(2) -0.009(2) 0.002(2)
C26 0.017(2) 0.020(2) 0.022(3) 0.010(2) -0.0002(19) 0.008(2)
C27 0.040(3) 0.029(3) 0.031(3) 0.004(2) 0.017(2) -0.002(2)
C31 0.016(2) 0.009(2) 0.027(3) 0.001(2) 0.0040(19) -0.0015(18)
C32 0.022(2) 0.027(3) 0.027(3) 0.004(2) 0.008(2) 0.012(2)
C33 0.032(3) 0.050(3) 0.040(3) 0.002(3) 0.015(3) 0.017(3)
C34 0.041(3) 0.038(3) 0.043(4) 0.010(3) 0.009(3) 0.026(3)
C35 0.021(3) 0.056(4) 0.056(4) 0.004(3) 0.009(3) 0.001(3)
C36 0.014(2) 0.015(2) 0.024(3) 0.004(2) -0.0058(19) 0.0035(19)
C37 0.028(3) 0.022(2) 0.021(3) 0.002(2) -0.003(2) -0.008(2)
C38 0.055(4) 0.018(3) 0.046(4) 0.004(3) -0.002(3) -0.007(3)
C39 0.059(4) 0.039(3) 0.034(3) 0.001(3) 0.006(3) -0.029(3)
C40 0.022(3) 0.048(3) 0.059(4) 0.014(3) -0.003(3) -0.012(3)
C41 0.023(2) 0.017(2) 0.023(3) -0.009(2) 0.002(2) 0.001(2)
C42 0.033(3) 0.018(2) 0.018(2) 0.001(2) 0.002(2) 0.000(2)
C43 0.040(3) 0.020(2) 0.019(3) 0.005(2) -0.001(2) 0.004(2)
C44 0.027(3) 0.022(2) 0.025(3) -0.002(2) -0.007(2) 0.002(2)
C45 0.022(2) 0.018(2) 0.022(3) -0.005(2) -0.002(2) -0.003(2)
C46 0.021(2) 0.022(2) 0.029(3) 0.000(2) -0.006(2) -0.005(2)
C47 0.036(3) 0.018(2) 0.031(3) 0.002(2) -0.002(2) -0.005(2)
C48 0.047(3) 0.016(2) 0.038(3) 0.002(2) -0.006(3) 0.007(2)
C49 0.034(3) 0.024(3) 0.041(3) 0.006(3) 0.004(3) 0.012(2)
C50 0.029(3) 0.023(3) 0.032(3) 0.003(2) 0.001(2) 0.005(2)
C51 0.036(3) 0.022(3) 0.025(3) 0.000(2) -0.008(2) 0.005(2)
C52 0.039(3) 0.032(3) 0.021(3) -0.001(2) -0.006(2) 0.007(3)
C53 0.034(3) 0.020(2) 0.026(3) -0.011(2) 0.004(2) -0.003(2)
C54 0.038(3) 0.014(2) 0.035(3) -0.004(2) 0.000(2) 0.006(2)
C55 0.028(3) 0.018(2) 0.026(3) 0.000(2) -0.001(2) 0.008(2)
C23 0.032(9) 0.034(5) 0.065(12) -0.002(7) -0.010(9) 0.000(5)
C24 0.022(6) 0.051(8) 0.061(7) -0.001(6) -0.001(5) -0.007(6)
C25 0.030(6) 0.043(6) 0.053(8) 0.015(6) -0.017(6) 0.000(5)
C28 0.083(9) 0.122(12) 0.038(5) 0.008(6) 0.006(5) -0.046(8)
C29 0.035(5) 0.065(7) 0.084(9) 0.032(6) 0.033(5) 0.008(5)
C30 0.088(9) 0.040(5) 0.057(8) 0.012(5) 0.042(7) -0.018(5)
C23A 0.020(8) 0.031(5) 0.052(11) 0.005(6) -0.014(8) 0.003(5)
C24A 0.024(6) 0.051(8) 0.063(9) -0.017(7) -0.012(6) 0.012(6)
C25A 0.034(7) 0.049(9) 0.038(6) 0.010(5) -0.020(5) 0.001(7)
C28A 0.097(10) 0.057(8) 0.042(8) 0.018(6) 0.039(7) 0.018(7)
C29A 0.116(13) 0.034(6) 0.060(9) 0.005(6) 0.071(8) -0.002(6)
C30A 0.061(7) 0.152(15) 0.065(10) -0.015(10) 0.033(6) -0.032(8)
Dy1 0.01627(11) 0.01491(11) 0.01821(12) -0.00001(9) 0.00130(8) 0.00085(9)
Dy2 0.01244(10) 0.01779(11) 0.02063(12) 0.00022(9) 0.00118(8) 0.00047(9)
P1 0.0136(5) 0.0161(6) 0.0150(6) -0.0031(5) -0.0007(4) -0.0011(5)
O1 0.0233(17) 0.0182(16) 0.0283(19) -0.0011(15) 0.0036(15) 0.0067(14)
O1N 0.0252(17) 0.0301(18) 0.0235(19) -0.0026(16) -0.0010(15) 0.0082(15)
O2 0.0236(17) 0.0236(17) 0.0241(18) 0.0049(15) 0.0067(14) 0.0076(15)
O2N 0.046(2) 0.051(2) 0.027(2) -0.0028(19) -0.0143(18) 0.012(2)
O3 0.0252(18) 0.0238(18) 0.057(3) 0.0153(18) -0.0130(18) -0.0054(16)
O3N 0.0239(17) 0.0265(17) 0.0253(19) -0.0026(16) -0.0019(14) 0.0045(16)
O4 0.0250(17) 0.0317(19) 0.0241(19) -0.0100(16) 0.0000(15) 0.0104(16)
O4N 0.0208(16) 0.0255(17) 0.0224(18) 0.0036(15) 0.0003(14) -0.0036(15)
O5N 0.040(2) 0.036(2) 0.044(2) 0.0059(19) 0.0069(19) -0.0197(18)
O6N 0.0289(18) 0.0294(19) 0.0238(19) 0.0056(16) -0.0037(15) -0.0063(16)
O7N 0.0238(17) 0.0360(19) 0.0229(19) 0.0022(16) 0.0013(15) 0.0092(16)
O8N 0.0184(16) 0.0276(18) 0.0232(19) 0.0041(16) 0.0014(14) 0.0046(15)
O9N 0.0276(19) 0.055(2) 0.042(2) 0.020(2) -0.0096(18) 0.0146(19)
O100 0.0135(14) 0.0146(15) 0.0175(16) 0.0001(13) 0.0004(12) 0.0011(13)
O109 0.0143(15) 0.0229(17) 0.036(2) 0.0033(16) 0.0034(15) 0.0022(14)
O115 0.0139(15) 0.0154(15) 0.0210(17) -0.0053(14) -0.0001(13) -0.0009(13)
O129 0.0138(15) 0.0205(16) 0.0193(17) -0.0033(14) -0.0017(13) 0.0048(13)
N1 0.020(2) 0.028(2) 0.026(2) 0.001(2) -0.0016(18) -0.0029(19)
N2 0.020(2) 0.019(2) 0.033(2) -0.0049(19) 0.0064(18) -0.0061(18)
N3 0.020(2) 0.021(2) 0.036(3) 0.004(2) -0.0027(19) -0.0012(18)
C1 0.016(2) 0.019(2) 0.026(3) -0.003(2) 0.001(2) -0.001(2)
C1P 0.021(2) 0.025(2) 0.018(2) -0.003(2) -0.0016(19) -0.005(2)
C2 0.026(2) 0.022(2) 0.020(3) 0.000(2) 0.005(2) -0.001(2)
C2P 0.047(3) 0.040(3) 0.021(3) -0.019(2) 0.009(2) -0.016(3)
C3 0.062(4) 0.034(3) 0.039(4) 0.017(3) 0.023(3) 0.013(3)
C3P 0.026(3) 0.049(3) 0.041(3) -0.021(3) -0.008(2) -0.004(3)
C4 0.094(6) 0.112(6) 0.042(4) -0.041(4) 0.029(4) -0.056(5)
C4P 0.066(4) 0.021(3) 0.032(3) -0.010(2) -0.010(3) -0.009(3)
C5 0.080(5) 0.085(5) 0.048(4) 0.036(4) 0.049(4) 0.054(4)
C6 0.031(3) 0.016(2) 0.011(2) -0.0017(19) -0.004(2) 0.002(2)
C7 0.036(3) 0.017(2) 0.058(4) -0.013(2) -0.008(3) 0.006(2)
C8 0.041(4) 0.028(5) 0.049(6) 0.006(5) 0.000(4) 0.010(4)
C9 0.100(8) 0.079(7) 0.060(5) -0.017(5) -0.006(5) 0.047(6)
C10 0.052(5) 0.025(4) 0.145(11) -0.003(6) -0.017(5) -0.012(4)
C8A 0.044(7) 0.032(13) 0.049(15) -0.012(13) -0.005(6) 0.013(6)
C9A 0.056(11) 0.023(11) 0.070(9) -0.020(8) -0.013(8) 0.013(9)
C10A 0.076(13) 0.015(10) 0.080(10) -0.009(8) 0.021(9) 0.014(10)
N7 0.104(7) 0.162(10) 0.115(9) -0.036(7) -0.037(6) 0.038(6)
C56 0.030(4) 0.101(9) 0.123(9) -0.069(7) 0.002(6) -0.003(5)
C57 0.077(6) 0.097(7) 0.134(9) -0.053(7) 0.052(7) -0.041(6)

loop_
_atom_type_symbol
_atom_type_description
_atom_type_scat_dispersion_real
_atom_type_scat_dispersion_imag
_atom_type_scat_source
C C 0.0033 0.0016 'International Tables Vol C Tables 4.2.6.8 and 6.1.1.4'
H H 0.0000 0.0000 'International Tables Vol C Tables 4.2.6.8 and 6.1.1.4'
Co Co 0.3494 0.9721 'International Tables Vol C Tables 4.2.6.8 and 6.1.1.4'
Dy Dy -0.1892 4.4098 'International Tables Vol C Tables 4.2.6.8 and 6.1.1.4'
N N 0.0061 0.0033 'International Tables Vol C Tables 4.2.6.8 and 6.1.1.4'
O O 0.0106 0.0060 'International Tables Vol C Tables 4.2.6.8 and 6.1.1.4'
P P 0.1023 0.0942 'International Tables Vol C Tables 4.2.6.8 and 6.1.1.4'

loop_
_geom_angle_atom_site_label_1
_geom_angle_atom_site_label_2
_geom_angle_atom_site_label_3
_geom_angle
_geom_angle_site_symmetry_1
_geom_angle_site_symmetry_3
O6 Co1 O11 169.48(12) . .
O6 Co1 N5 86.45(13) . .
O8 Co1 O6 91.89(13) . .
O8 Co1 O9 174.34(13) . .
O8 Co1 O11 86.77(13) . .
O8 Co1 N5 87.17(14) . .
O9 Co1 O6 86.33(13) . .
O9 Co1 O11 94.00(13) . .
O9 Co1 N5 87.36(14) . .
O11 Co1 N5 83.06(13) . .
O17 Co1 O6 94.53(13) . .
O17 Co1 O8 94.02(13) . .
O17 Co1 O9 91.48(13) . .
O17 Co1 O11 95.97(13) . .
O17 Co1 N5 178.43(14) . .
O10 Co2 O13 86.24(13) . .
O10 Co2 O15 168.39(13) . .
O10 Co2 N6 83.48(14) . .
O12 Co2 O10 93.65(13) . .
O12 Co2 O13 174.34(13) . .
O12 Co2 O15 86.74(13) . .
O12 Co2 N6 86.83(14) . .
O13 Co2 O15 92.23(13) . .
O13 Co2 N6 87.54(14) . .
O15 Co2 N6 84.96(14) . .
O17 Co2 O10 94.56(13) . .
O17 Co2 O12 93.65(13) . .
O17 Co2 O13 92.00(13) . .
O17 Co2 O15 97.00(13) . .
O17 Co2 N6 178.01(14) . .
O5 Co10 O7 90.43(13) . .
O5 Co10 O14 87.19(12) . .
O5 Co10 N4 88.54(14) . .
O7 Co10 O14 168.58(13) . .
O7 Co10 N4 84.84(13) . .
O14 Co10 N4 83.93(13) . .
O16 Co10 O5 173.93(13) . .
O16 Co10 O7 87.07(12) . .
O16 Co10 O14 94.19(12) . .
O16 Co10 N4 85.73(14) . .
O17 Co10 O5 93.16(13) . .
O17 Co10 O7 97.88(13) . .
O17 Co10 O14 93.41(13) . .
O17 Co10 O16 92.66(13) . .
O17 Co10 N4 176.77(13) . .
C16 O5 Co10 124.8(3) . .
C16 O6 Co1 131.6(3) . .
C11 O7 Co10 129.7(3) . .
C11 O8 Co1 125.2(3) . .
C26 O9 Co1 125.5(3) . .
C26 O10 Co2 129.3(3) . .
C21 O11 Co1 130.1(3) . .
C21 O12 Co2 125.4(3) . .
C31 O13 Co2 124.4(3) . .
C31 O14 Co10 131.4(3) . .
C36 O15 Co2 128.5(3) . .
C36 O16 Co10 126.2(3) . .
Co1 O17 Co2 119.79(16) . .
Co10 O17 Co1 120.07(15) . .
Co10 O17 Co2 119.90(15) . .
C41 N4 Co10 120.7(3) . .
C41 N4 C45 117.9(4) . .
C45 N4 Co10 120.9(3) . .
C46 N5 Co1 121.8(3) . .
C46 N5 C50 118.0(4) . .
C50 N5 Co1 120.1(3) . .
C51 N6 Co2 120.4(3) . .
C51 N6 C55 118.1(4) . .
C55 N6 Co2 121.5(3) . .
O7 C11 O8 127.8(4) . .
O7 C11 C12 116.1(4) . .
O8 C11 C12 116.0(4) . .
C13 C12 C11 110.3(4) . .
C13 C12 C14 108.9(4) . .
C14 C12 C11 104.3(4) . .
C15 C12 C11 111.6(4) . .
C15 C12 C13 111.3(5) . .
C15 C12 C14 110.1(5) . .
C12 C13 H13A 109.5 . .
C12 C13 H13B 109.5 . .
C12 C13 H13C 109.5 . .
H13A C13 H13B 109.5 . .
H13A C13 H13C 109.5 . .
H13B C13 H13C 109.5 . .
C12 C14 H14A 109.5 . .
C12 C14 H14B 109.5 . .
C12 C14 H14C 109.5 . .
H14A C14 H14B 109.5 . .
H14A C14 H14C 109.5 . .
H14B C14 H14C 109.5 . .
C12 C15 H15A 109.5 . .
C12 C15 H15B 109.5 . .
C12 C15 H15C 109.5 . .
H15A C15 H15B 109.5 . .
H15A C15 H15C 109.5 . .
H15B C15 H15C 109.5 . .
O5 C16 C17 116.4(4) . .
O6 C16 O5 127.3(4) . .
O6 C16 C17 116.3(4) . .
C18 C17 C16 108.2(4) . .
C18 C17 C19 109.7(5) . .
C19 C17 C16 107.2(4) . .
C20 C17 C16 111.7(4) . .
C20 C17 C18 110.0(4) . .
C20 C17 C19 109.9(5) . .
C17 C18 H18A 109.5 . .
C17 C18 H18B 109.5 . .
C17 C18 H18C 109.5 . .
H18A C18 H18B 109.5 . .
H18A C18 H18C 109.5 . .
H18B C18 H18C 109.5 . .
C17 C19 H19A 109.5 . .
C17 C19 H19B 109.5 . .
C17 C19 H19C 109.5 . .
H19A C19 H19B 109.5 . .
H19A C19 H19C 109.5 . .
H19B C19 H19C 109.5 . .
C17 C20 H20A 109.5 . .
C17 C20 H20B 109.5 . .
C17 C20 H20C 109.5 . .
H20A C20 H20B 109.5 . .
H20A C20 H20C 109.5 . .
H20B C20 H20C 109.5 . .
O11 C21 O12 127.0(4) . .
O11 C21 C22 116.4(4) . .
O12 C21 C22 116.6(4) . .
C21 C22 C24 102.9(7) . .
C21 C22 C23A 113.1(12) . .
C21 C22 C25A 104.4(6) . .
C23 C22 C21 112.6(12) . .
C23 C22 C24 109.8(10) . .
C23 C22 C25 113.4(11) . .
C25 C22 C21 109.5(6) . .
C25 C22 C24 108.0(7) . .
C23A C22 C25A 105.7(10) . .
C24A C22 C21 113.1(7) . .
C24A C22 C23A 111.2(12) . .
C24A C22 C25A 108.8(8) . .
O9 C26 O10 127.0(4) . .
O9 C26 C27 116.7(4) . .
O10 C26 C27 116.3(4) . .
C26 C27 C29 106.1(5) . .
C28 C27 C26 111.1(6) . .
C28 C27 C29 110.6(9) . .
C28 C27 C30 109.5(9) . .
C30 C27 C26 112.7(6) . .
C30 C27 C29 106.6(8) . .
C28A C27 C26 105.7(6) . .
C29A C27 C26 109.9(6) . .
C29A C27 C28A 106.8(10) . .
C30A C27 C26 108.8(8) . .
C30A C27 C28A 111.2(12) . .
C30A C27 C29A 114.1(12) . .
O13 C31 C32 117.4(4) . .
O14 C31 O13 126.5(4) . .
O14 C31 C32 116.1(4) . .
C31 C32 C35 106.6(4) . .
C33 C32 C31 111.2(4) . .
C33 C32 C34 110.7(4) . .
C33 C32 C35 109.8(4) . .
C34 C32 C31 109.0(4) . .
C34 C32 C35 109.4(4) . .
C32 C33 H33A 109.5 . .
C32 C33 H33B 109.5 . .
C32 C33 H33C 109.5 . .
H33A C33 H33B 109.5 . .
H33A C33 H33C 109.5 . .
H33B C33 H33C 109.5 . .
C32 C34 H34A 109.5 . .
C32 C34 H34B 109.5 . .
C32 C34 H34C 109.5 . .
H34A C34 H34B 109.5 . .
H34A C34 H34C 109.5 . .
H34B C34 H34C 109.5 . .
C32 C35 H35A 109.5 . .
C32 C35 H35B 109.5 . .
C32 C35 H35C 109.5 . .
H35A C35 H35B 109.5 . .
H35A C35 H35C 109.5 . .
H35B C35 H35C 109.5 . .
O15 C36 C37 117.0(4) . .
O16 C36 O15 126.3(4) . .
O16 C36 C37 116.7(4) . .
C36 C37 C38 108.8(4) . .
C36 C37 C39 111.8(4) . .
C36 C37 C40 106.4(4) . .
C39 C37 C38 109.8(4) . .
C39 C37 C40 110.9(4) . .
C40 C37 C38 109.0(4) . .
C37 C38 H38A 109.5 . .
C37 C38 H38B 109.5 . .
C37 C38 H38C 109.5 . .
H38A C38 H38B 109.5 . .
H38A C38 H38C 109.5 . .
H38B C38 H38C 109.5 . .
C37 C39 H39A 109.5 . .
C37 C39 H39B 109.5 . .
C37 C39 H39C 109.5 . .
H39A C39 H39B 109.5 . .
H39A C39 H39C 109.5 . .
H39B C39 H39C 109.5 . .
C37 C40 H40A 109.5 . .
C37 C40 H40B 109.5 . .
C37 C40 H40C 109.5 . .
H40A C40 H40B 109.5 . .
H40A C40 H40C 109.5 . .
H40B C40 H40C 109.5 . .
N4 C41 H41 118.7 . .
N4 C41 C42 122.5(4) . .
C42 C41 H41 118.7 . .
C41 C42 H42 120.1 . .
C41 C42 C43 119.7(5) . .
C43 C42 H42 120.1 . .
C42 C43 H43 120.7 . .
C44 C43 C42 118.6(4) . .
C44 C43 H43 120.7 . .
C43 C44 H44 120.3 . .
C43 C44 C45 119.5(4) . .
C45 C44 H44 120.3 . .
N4 C45 C44 121.8(4) . .
N4 C45 H45 119.1 . .
C44 C45 H45 119.1 . .
N5 C46 H46 119.0 . .
N5 C46 C47 122.0(4) . .
C47 C46 H46 119.0 . .
C46 C47 H47 120.3 . .
C48 C47 C46 119.5(5) . .
C48 C47 H47 120.3 . .
C47 C48 H48 120.5 . .
C47 C48 C49 119.0(5) . .
C49 C48 H48 120.5 . .
C48 C49 H49 120.7 . .
C50 C49 C48 118.6(5) . .
C50 C49 H49 120.7 . .
N5 C50 C49 122.8(5) . .
N5 C50 H50 118.6 . .
C49 C50 H50 118.6 . .
N6 C51 H51 119.0 . .
N6 C51 C52 122.0(4) . .
C52 C51 H51 119.0 . .
C51 C52 H52 119.9 . .
C53 C52 C51 120.2(5) . .
C53 C52 H52 119.9 . .
C52 C53 H53 121.0 . .
C52 C53 C54 118.0(5) . .
C54 C53 H53 121.0 . .
C53 C54 H54 120.3 . .
C55 C54 C53 119.5(4) . .
C55 C54 H54 120.3 . .
N6 C55 C54 122.1(4) . .
N6 C55 H55 119.0 . .
C54 C55 H55 119.0 . .
C22 C23 H23A 109.5 . .
C22 C23 H23B 109.5 . .
C22 C23 H23C 109.5 . .
H23A C23 H23B 109.5 . .
H23A C23 H23C 109.5 . .
H23B C23 H23C 109.5 . .
C22 C24 H24A 109.5 . .
C22 C24 H24B 109.5 . .
C22 C24 H24C 109.5 . .
H24A C24 H24B 109.5 . .
H24A C24 H24C 109.5 . .
H24B C24 H24C 109.5 . .
C22 C25 H25A 109.5 . .
C22 C25 H25B 109.5 . .
C22 C25 H25C 109.5 . .
H25A C25 H25B 109.5 . .
H25A C25 H25C 109.5 . .
H25B C25 H25C 109.5 . .
C27 C28 H28A 109.5 . .
C27 C28 H28B 109.5 . .
C27 C28 H28C 109.5 . .
H28A C28 H28B 109.5 . .
H28A C28 H28C 109.5 . .
H28B C28 H28C 109.5 . .
C27 C29 H29A 109.5 . .
C27 C29 H29B 109.5 . .
C27 C29 H29C 109.5 . .
H29A C29 H29B 109.5 . .
H29A C29 H29C 109.5 . .
H29B C29 H29C 109.5 . .
C27 C30 H30A 109.5 . .
C27 C30 H30B 109.5 . .
C27 C30 H30C 109.5 . .
H30A C30 H30B 109.5 . .
H30A C30 H30C 109.5 . .
H30B C30 H30C 109.5 . .
C22 C23A H23D 109.5 . .
C22 C23A H23E 109.5 . .
C22 C23A H23F 109.5 . .
H23D C23A H23E 109.5 . .
H23D C23A H23F 109.5 . .
H23E C23A H23F 109.5 . .
C22 C24A H24D 109.5 . .
C22 C24A H24E 109.5 . .
C22 C24A H24F 109.5 . .
H24D C24A H24E 109.5 . .
H24D C24A H24F 109.5 . .
H24E C24A H24F 109.5 . .
C22 C25A H25D 109.5 . .
C22 C25A H25E 109.5 . .
C22 C25A H25F 109.5 . .
H25D C25A H25E 109.5 . .
H25D C25A H25F 109.5 . .
H25E C25A H25F 109.5 . .
C27 C28A H28D 109.5 . .
C27 C28A H28E 109.5 . .
C27 C28A H28F 109.5 . .
H28D C28A H28E 109.5 . .
H28D C28A H28F 109.5 . .
H28E C28A H28F 109.5 . .
C27 C29A H29D 109.5 . .
C27 C29A H29E 109.5 . .
C27 C29A H29F 109.5 . .
H29D C29A H29E 109.5 . .
H29D C29A H29F 109.5 . .
H29E C29A H29F 109.5 . .
C27 C30A H30D 109.5 . .
C27 C30A H30E 109.5 . .
C27 C30A H30F 109.5 . .
H30D C30A H30E 109.5 . .
H30D C30A H30F 109.5 . .
H30E C30A H30F 109.5 . .
O1 Dy1 Dy2 45.42(8) . .
O1 Dy1 O1N 131.13(11) . .
O1 Dy1 O3N 79.45(11) . .
O1 Dy1 O4N 78.32(10) . .
O1 Dy1 O6N 87.62(11) . .
O1 Dy1 O100 76.99(10) . .
O1 Dy1 O115 98.83(10) . 3_676
O1 Dy1 N1 105.22(11) . .
O1 Dy1 N2 82.02(11) . .
O1N Dy1 Dy2 158.50(8) . .
O1N Dy1 O3N 52.08(10) . .
O1N Dy1 O4N 119.43(10) . .
O1N Dy1 O6N 75.02(11) . .
O1N Dy1 N1 25.98(10) . .
O1N Dy1 N2 97.68(11) . .
O3N Dy1 Dy2 115.93(7) . .
O3N Dy1 O4N 121.96(10) . .
O3N Dy1 O6N 74.51(11) . .
O3N Dy1 N1 26.19(10) . .
O3N Dy1 N2 98.49(11) . .
O4 Dy1 Dy2 117.61(8) 3_676 .
O4 Dy1 O1 155.40(11) 3_676 .
O4 Dy1 O1N 71.74(11) 3_676 .
O4 Dy1 O3N 123.79(11) 3_676 .
O4 Dy1 O4N 81.66(11) 3_676 .
O4 Dy1 O6N 91.13(12) 3_676 .
O4 Dy1 O100 83.17(11) 3_676 .
O4 Dy1 O115 92.59(11) 3_676 3_676
O4 Dy1 N1 97.61(11) 3_676 .
O4 Dy1 N2 86.13(11) 3_676 .
O4N Dy1 Dy2 81.87(7) . .
O4N Dy1 N1 123.05(10) . .
O4N Dy1 N2 25.68(10) . .
O6N Dy1 Dy2 121.81(7) . .
O6N Dy1 O4N 51.73(10) . .
O6N Dy1 N1 71.44(11) . .
O6N Dy1 N2 26.05(10) . .
O100 Dy1 Dy2 34.69(7) . .
O100 Dy1 O1N 149.91(10) . .
O100 Dy1 O3N 149.65(10) . .
O100 Dy1 O4N 71.27(10) . .
O100 Dy1 O6N 122.90(10) . .
O100 Dy1 N1 165.66(10) . .
O100 Dy1 N2 96.89(11) . .
O115 Dy1 Dy2 77.64(7) 3_676 .
O115 Dy1 O1N 82.78(10) 3_676 .
O115 Dy1 O3N 82.99(10) 3_676 .
O115 Dy1 O4N 153.15(10) 3_676 .
O115 Dy1 O6N 155.07(10) 3_676 .
O115 Dy1 O100 82.03(10) 3_676 .
O115 Dy1 N1 83.63(10) 3_676 .
O115 Dy1 N2 178.42(11) 3_676 .
N1 Dy1 Dy2 140.41(8) . .
N1 Dy1 N2 97.44(11) . .
N2 Dy1 Dy2 102.13(8) . .
O1 Dy2 P1 93.79(6) . .
O1 Dy2 N3 134.94(10) . .
O1 Dy2 C1 25.41(10) . .
O2 Dy2 P1 142.60(8) . .
O2 Dy2 O1 48.82(9) . .
O2 Dy2 O7N 123.92(10) . .
O2 Dy2 O8N 72.85(11) . .
O2 Dy2 O100 114.35(10) . .
O2 Dy2 O109 82.46(11) . .
O2 Dy2 O115 163.03(10) . .
O2 Dy2 N3 98.48(11) . .
O2 Dy2 C1 23.41(10) . .
O3 Dy2 P1 116.11(10) . .
O3 Dy2 O1 130.69(11) . .
O3 Dy2 O2 93.32(12) . .
O3 Dy2 O7N 72.44(12) . .
O3 Dy2 O8N 75.87(11) . .
O3 Dy2 O100 141.61(11) . .
O3 Dy2 O109 146.04(11) . .
O3 Dy2 O115 86.97(12) . .
O3 Dy2 N3 70.03(11) . .
O3 Dy2 C1 112.25(13) . .
O7N Dy2 P1 88.45(8) . .
O7N Dy2 O1 150.92(10) . .
O7N Dy2 O115 72.30(10) . .
O7N Dy2 N3 25.45(10) . .
O7N Dy2 C1 141.11(11) . .
O8N Dy2 P1 134.05(8) . .
O8N Dy2 O1 111.45(9) . .
O8N Dy2 O7N 51.16(10) . .
O8N Dy2 O115 123.43(10) . .
O8N Dy2 N3 25.91(10) . .
O8N Dy2 C1 91.35(11) . .
O100 Dy2 P1 29.12(7) . .
O100 Dy2 O1 65.94(9) . .
O100 Dy2 O7N 108.47(10) . .
O100 Dy2 O8N 135.91(10) . .
O100 Dy2 O109 67.63(10) . .
O100 Dy2 O115 58.75(9) . .
O100 Dy2 N3 126.80(10) . .
O100 Dy2 C1 91.12(11) . .
O109 Dy2 P1 84.48(7) . .
O109 Dy2 O1 69.34(10) . .
O109 Dy2 O7N 82.06(11) . .
O109 Dy2 O8N 70.68(10) . .
O109 Dy2 O115 106.53(9) . .
O109 Dy2 N3 77.27(10) . .
O109 Dy2 C1 74.74(11) . .
O115 Dy2 P1 29.89(7) . .
O115 Dy2 O1 120.10(9) . .
O115 Dy2 N3 97.56(11) . .
O115 Dy2 C1 144.15(11) . .
O129 Dy2 P1 82.03(7) 3_676 .
O129 Dy2 O1 67.47(10) 3_676 .
O129 Dy2 O2 81.99(11) 3_676 .
O129 Dy2 O3 78.40(11) 3_676 .
O129 Dy2 O7N 141.33(11) 3_676 .
O129 Dy2 O8N 142.51(10) 3_676 .
O129 Dy2 O100 79.72(9) 3_676 .
O129 Dy2 O109 133.52(10) 3_676 .
O129 Dy2 O115 81.46(10) 3_676 .
O129 Dy2 N3 148.42(10) 3_676 .
O129 Dy2 C1 73.77(11) 3_676 .
N3 Dy2 P1 112.54(9) . .
N3 Dy2 C1 117.10(12) . .
C1 Dy2 P1 119.20(9) . .
O100 P1 Dy2 50.04(10) . .
O100 P1 O115 103.71(16) . .
O100 P1 C1P 109.69(19) . .
O115 P1 Dy2 54.24(11) . .
O115 P1 C1P 109.35(19) . .
O129 P1 Dy2 135.30(12) . .
O129 P1 O100 113.14(17) . .
O129 P1 O115 112.45(17) . .
O129 P1 C1P 108.39(19) . .
C1P P1 Dy2 116.27(15) . .
Dy1 O1 Dy2 99.78(11) . .
C1 O1 Dy1 170.3(3) . .
C1 O1 Dy2 83.0(3) . .
N1 O1N Dy1 95.6(2) . .
C1 O2 Dy2 108.5(3) . .
C6 O3 Dy2 136.9(3) . .
N1 O3N Dy1 95.4(3) . .
C6 O4 Dy1 139.1(3) . 3_676
N2 O4N Dy1 96.2(2) . .
N2 O6N Dy1 96.6(2) . .
N3 O7N Dy2 95.2(3) . .
N3 O8N Dy2 96.8(2) . .
Dy1 O100 Dy2 111.58(11) . .
P1 O100 Dy1 131.89(15) . .
P1 O100 Dy2 100.84(14) . .
Dy2 O109 H10A 110.4 . .
Dy2 O109 H10B 109.8 . .
H10A O109 H10B 108.6 . .
Dy1 O115 Dy2 119.22(11) 3_676 .
P1 O115 Dy1 123.99(15) . 3_676
P1 O115 Dy2 95.87(14) . .
P1 O129 Dy2 142.66(18) . 3_676
O1N N1 Dy1 58.4(2) . .
O1N N1 O3N 116.6(4) . .
O2N N1 Dy1 174.8(3) . .
O2N N1 O1N 121.3(4) . .
O2N N1 O3N 122.1(4) . .
O3N N1 Dy1 58.4(2) . .
O4N N2 Dy1 58.1(2) . .
O4N N2 O6N 115.5(3) . .
O5N N2 Dy1 179.0(3) . .
O5N N2 O4N 122.8(4) . .
O5N N2 O6N 121.6(4) . .
O6N N2 Dy1 57.4(2) . .
O7N N3 Dy2 59.3(2) . .
O7N N3 O8N 116.0(4) . .
O8N N3 Dy2 57.3(2) . .
O9N N3 Dy2 171.9(3) . .
O9N N3 O7N 123.2(4) . .
O9N N3 O8N 120.9(4) . .
O1 C1 Dy2 71.6(2) . .
O1 C1 C2 120.0(4) . .
O2 C1 Dy2 48.1(2) . .
O2 C1 O1 119.7(4) . .
O2 C1 C2 120.3(4) . .
C2 C1 Dy2 168.3(3) . .
C2P C1P P1 108.4(3) . .
C2P C1P C3P 109.4(4) . .
C2P C1P C4P 110.2(4) . .
C3P C1P P1 110.8(3) . .
C4P C1P P1 108.8(3) . .
C4P C1P C3P 109.2(4) . .
C1 C2 C4 106.6(4) . .
C3 C2 C1 110.9(4) . .
C3 C2 C4 109.3(5) . .
C3 C2 C5 109.9(4) . .
C5 C2 C1 110.2(4) . .
C5 C2 C4 110.0(5) . .
C1P C2P H2PA 109.5 . .
C1P C2P H2PB 109.5 . .
C1P C2P H2PC 109.5 . .
H2PA C2P H2PB 109.5 . .
H2PA C2P H2PC 109.5 . .
H2PB C2P H2PC 109.5 . .
C2 C3 H3A 109.5 . .
C2 C3 H3B 109.5 . .
C2 C3 H3C 109.5 . .
H3A C3 H3B 109.5 . .
H3A C3 H3C 109.5 . .
H3B C3 H3C 109.5 . .
C1P C3P H3PA 109.5 . .
C1P C3P H3PB 109.5 . .
C1P C3P H3PC 109.5 . .
H3PA C3P H3PB 109.5 . .
H3PA C3P H3PC 109.5 . .
H3PB C3P H3PC 109.5 . .
C2 C4 H4A 109.5 . .
C2 C4 H4B 109.5 . .
C2 C4 H4C 109.5 . .
H4A C4 H4B 109.5 . .
H4A C4 H4C 109.5 . .
H4B C4 H4C 109.5 . .
C1P C4P H4PA 109.5 . .
C1P C4P H4PB 109.5 . .
C1P C4P H4PC 109.5 . .
H4PA C4P H4PB 109.5 . .
H4PA C4P H4PC 109.5 . .
H4PB C4P H4PC 109.5 . .
C2 C5 H5A 109.5 . .
C2 C5 H5B 109.5 . .
C2 C5 H5C 109.5 . .
H5A C5 H5B 109.5 . .
H5A C5 H5C 109.5 . .
H5B C5 H5C 109.5 . .
O3 C6 C7 116.5(4) . .
O4 C6 O3 125.3(4) . .
O4 C6 C7 118.2(4) . .
C6 C7 C9 102.4(5) . .
C6 C7 C10A 99.7(8) . .
C8 C7 C6 111.3(6) . .
C8 C7 C9 106.4(6) . .
C10 C7 C6 113.3(5) . .
C10 C7 C8 116.6(7) . .
C10 C7 C9 105.2(7) . .
C8A C7 C6 115.2(15) . .
C8A C7 C10A 103.9(10) . .
C9A C7 C6 114.9(9) . .
C9A C7 C8A 114.5(11) . .
C9A C7 C10A 106.3(10) . .
C7 C8 H8A 109.5 . .
C7 C8 H8B 109.5 . .
C7 C8 H8C 109.5 . .
H8A C8 H8B 109.5 . .
H8A C8 H8C 109.5 . .
H8B C8 H8C 109.5 . .
C7 C9 H9A 109.5 . .
C7 C9 H9B 109.5 . .
C7 C9 H9C 109.5 . .
H9A C9 H9B 109.5 . .
H9A C9 H9C 109.5 . .
H9B C9 H9C 109.5 . .
C7 C10 H10C 109.5 . .
C7 C10 H10D 109.5 . .
C7 C10 H10E 109.5 . .
H10C C10 H10D 109.5 . .
H10C C10 H10E 109.5 . .
H10D C10 H10E 109.5 . .
C7 C8A H8AA 109.5 . .
C7 C8A H8AB 109.5 . .
C7 C8A H8AC 109.5 . .
H8AA C8A H8AB 109.5 . .
H8AA C8A H8AC 109.5 . .
H8AB C8A H8AC 109.5 . .
C7 C9A H9AA 109.5 . .
C7 C9A H9AB 109.5 . .
C7 C9A H9AC 109.5 . .
H9AA C9A H9AB 109.5 . .
H9AA C9A H9AC 109.5 . .
H9AB C9A H9AC 109.5 . .
C7 C10A H10F 109.5 . .
C7 C10A H10G 109.5 . .
C7 C10A H10H 109.5 . .
H10F C10A H10G 109.5 . .
H10F C10A H10H 109.5 . .
H10G C10A H10H 109.5 . .
N7 C56 C57 179.5(12) . .
C56 C57 H57A 109.5 . .
C56 C57 H57B 109.5 . .
C56 C57 H57C 109.5 . .
H57A C57 H57B 109.5 . .
H57A C57 H57C 109.5 . .
H57B C57 H57C 109.5 . .

loop_
_geom_bond_atom_site_label_1
_geom_bond_atom_site_label_2
_geom_bond_distance
_geom_bond_site_symmetry_2
Co1 O6 1.902(3) .
Co1 O8 1.889(3) .
Co1 O9 1.890(3) .
Co1 O11 1.908(3) .
Co1 O17 1.848(3) .
Co1 N5 2.022(3) .
Co2 O10 1.896(3) .
Co2 O12 1.888(3) .
Co2 O13 1.899(3) .
Co2 O15 1.900(3) .
Co2 O17 1.856(3) .
Co2 N6 2.003(4) .
Co10 O5 1.890(3) .
Co10 O7 1.896(3) .
Co10 O14 1.906(3) .
Co10 O16 1.889(3) .
Co10 O17 1.843(3) .
Co10 N4 2.000(4) .
O5 C16 1.270(5) .
O6 C16 1.259(5) .
O7 C11 1.258(5) .
O8 C11 1.260(5) .
O9 C26 1.251(5) .
O10 C26 1.263(5) .
O11 C21 1.258(5) .
O12 C21 1.260(5) .
O13 C31 1.263(5) .
O14 C31 1.258(5) .
O15 C36 1.267(5) .
O16 C36 1.250(5) .
N4 C41 1.344(5) .
N4 C45 1.345(5) .
N5 C46 1.339(5) .
N5 C50 1.340(6) .
N6 C51 1.337(6) .
N6 C55 1.346(5) .
C11 C12 1.547(6) .
C12 C13 1.508(6) .
C12 C14 1.541(7) .
C12 C15 1.503(7) .
C13 H13A 0.9600 .
C13 H13B 0.9600 .
C13 H13C 0.9600 .
C14 H14A 0.9600 .
C14 H14B 0.9600 .
C14 H14C 0.9600 .
C15 H15A 0.9600 .
C15 H15B 0.9600 .
C15 H15C 0.9600 .
C16 C17 1.533(6) .
C17 C18 1.528(7) .
C17 C19 1.528(7) .
C17 C20 1.513(7) .
C18 H18A 0.9600 .
C18 H18B 0.9600 .
C18 H18C 0.9600 .
C19 H19A 0.9600 .
C19 H19B 0.9600 .
C19 H19C 0.9600 .
C20 H20A 0.9600 .
C20 H20B 0.9600 .
C20 H20C 0.9600 .
C21 C22 1.531(6) .
C22 C23 1.480(19) .
C22 C24 1.581(14) .
C22 C25 1.482(12) .
C22 C23A 1.54(2) .
C22 C24A 1.464(14) .
C22 C25A 1.611(14) .
C26 C27 1.537(6) .
C27 C28 1.464(12) .
C27 C29 1.543(11) .
C27 C30 1.490(11) .
C27 C28A 1.527(15) .
C27 C29A 1.505(14) .
C27 C30A 1.486(17) .
C31 C32 1.527(6) .
C32 C33 1.521(6) .
C32 C34 1.524(6) .
C32 C35 1.537(7) .
C33 H33A 0.9600 .
C33 H33B 0.9600 .
C33 H33C 0.9600 .
C34 H34A 0.9600 .
C34 H34B 0.9600 .
C34 H34C 0.9600 .
C35 H35A 0.9600 .
C35 H35B 0.9600 .
C35 H35C 0.9600 .
C36 C37 1.519(6) .
C37 C38 1.544(6) .
C37 C39 1.521(7) .
C37 C40 1.533(6) .
C38 H38A 0.9600 .
C38 H38B 0.9600 .
C38 H38C 0.9600 .
C39 H39A 0.9600 .
C39 H39B 0.9600 .
C39 H39C 0.9600 .
C40 H40A 0.9600 .
C40 H40B 0.9600 .
C40 H40C 0.9600 .
C41 H41 0.9300 .
C41 C42 1.364(6) .
C42 H42 0.9300 .
C42 C43 1.372(6) .
C43 H43 0.9300 .
C43 C44 1.369(6) .
C44 H44 0.9300 .
C44 C45 1.385(6) .
C45 H45 0.9300 .
C46 H46 0.9300 .
C46 C47 1.387(6) .
C47 H47 0.9300 .
C47 C48 1.361(7) .
C48 H48 0.9300 .
C48 C49 1.383(7) .
C49 H49 0.9300 .
C49 C50 1.380(6) .
C50 H50 0.9300 .
C51 H51 0.9300 .
C51 C52 1.378(6) .
C52 H52 0.9300 .
C52 C53 1.362(6) .
C53 H53 0.9300 .
C53 C54 1.385(6) .
C54 H54 0.9300 .
C54 C55 1.374(6) .
C55 H55 0.9300 .
C23 H23A 0.9600 .
C23 H23B 0.9600 .
C23 H23C 0.9600 .
C24 H24A 0.9600 .
C24 H24B 0.9600 .
C24 H24C 0.9600 .
C25 H25A 0.9600 .
C25 H25B 0.9600 .
C25 H25C 0.9600 .
C28 H28A 0.9600 .
C28 H28B 0.9600 .
C28 H28C 0.9600 .
C29 H29A 0.9600 .
C29 H29B 0.9600 .
C29 H29C 0.9600 .
C30 H30A 0.9600 .
C30 H30B 0.9600 .
C30 H30C 0.9600 .
C23A H23D 0.9600 .
C23A H23E 0.9600 .
C23A H23F 0.9600 .
C24A H24D 0.9600 .
C24A H24E 0.9600 .
C24A H24F 0.9600 .
C25A H25D 0.9600 .
C25A H25E 0.9600 .
C25A H25F 0.9600 .
C28A H28D 0.9600 .
C28A H28E 0.9600 .
C28A H28F 0.9600 .
C29A H29D 0.9600 .
C29A H29E 0.9600 .
C29A H29F 0.9600 .
C30A H30D 0.9600 .
C30A H30E 0.9600 .
C30A H30F 0.9600 .
Dy1 Dy2 3.9656(3) .
Dy1 O1 2.297(3) .
Dy1 O1N 2.459(3) .
Dy1 O3N 2.459(3) .
Dy1 O4 2.254(3) 3_676
Dy1 O4N 2.480(3) .
Dy1 O6N 2.462(3) .
Dy1 O100 2.368(3) .
Dy1 O115 2.333(3) 3_676
Dy1 N1 2.873(4) .
Dy1 N2 2.903(4) .
Dy2 P1 3.1099(11) .
Dy2 O1 2.866(3) .
Dy2 O2 2.351(3) .
Dy2 O3 2.289(3) .
Dy2 O7N 2.527(3) .
Dy2 O8N 2.481(3) .
Dy2 O100 2.427(3) .
Dy2 O109 2.438(3) .
Dy2 O115 2.537(3) .
Dy2 O129 2.256(3) 3_676
Dy2 N3 2.927(4) .
Dy2 C1 2.997(5) .
P1 O100 1.541(3) .
P1 O115 1.558(3) .
P1 O129 1.504(3) .
P1 C1P 1.820(4) .
O1 C1 1.296(5) .
O1N N1 1.265(5) .
O2 C1 1.256(5) .
O2N N1 1.228(5) .
O3 C6 1.260(5) .
O3N N1 1.274(5) .
O4 Dy1 2.254(3) 3_676
O4 C6 1.246(5) .
O4N N2 1.265(5) .
O5N N2 1.213(4) .
O6N N2 1.283(5) .
O7N N3 1.263(5) .
O8N N3 1.288(5) .
O9N N3 1.218(5) .
O109 H10A 0.8675 .
O109 H10B 0.8670 .
O115 Dy1 2.333(3) 3_676
O129 Dy2 2.256(3) 3_676
C1 C2 1.523(6) .
C1P C2P 1.515(6) .
C1P C3P 1.524(6) .
C1P C4P 1.519(6) .
C2 C3 1.502(6) .
C2 C4 1.536(7) .
C2 C5 1.508(7) .
C2P H2PA 0.9600 .
C2P H2PB 0.9600 .
C2P H2PC 0.9600 .
C3 H3A 0.9600 .
C3 H3B 0.9600 .
C3 H3C 0.9600 .
C3P H3PA 0.9600 .
C3P H3PB 0.9600 .
C3P H3PC 0.9600 .
C4 H4A 0.9600 .
C4 H4B 0.9600 .
C4 H4C 0.9600 .
C4P H4PA 0.9600 .
C4P H4PB 0.9600 .
C4P H4PC 0.9600 .
C5 H5A 0.9600 .
C5 H5B 0.9600 .
C5 H5C 0.9600 .
C6 C7 1.525(6) .
C7 C8 1.480(10) .
C7 C9 1.596(11) .
C7 C10 1.479(10) .
C7 C8A 1.516(16) .
C7 C9A 1.466(15) .
C7 C10A 1.623(15) .
C8 H8A 0.9600 .
C8 H8B 0.9600 .
C8 H8C 0.9600 .
C9 H9A 0.9600 .
C9 H9B 0.9600 .
C9 H9C 0.9600 .
C10 H10C 0.9600 .
C10 H10D 0.9600 .
C10 H10E 0.9600 .
C8A H8AA 0.9600 .
C8A H8AB 0.9600 .
C8A H8AC 0.9600 .
C9A H9AA 0.9600 .
C9A H9AB 0.9600 .
C9A H9AC 0.9600 .
C10A H10F 0.9600 .
C10A H10G 0.9600 .
C10A H10H 0.9600 .
N7 C56 1.118(13) .
C56 C57 1.434(13) .
C57 H57A 0.9600 .
C57 H57B 0.9600 .
C57 H57C 0.9600 .

loop_
_geom_torsion_atom_site_label_1
_geom_torsion_atom_site_label_2
_geom_torsion_atom_site_label_3
_geom_torsion_atom_site_label_4
_geom_torsion
_geom_torsion_site_symmetry_1
_geom_torsion_site_symmetry_4
Co1 O6 C16 O5 -20.2(7) . .
Co1 O6 C16 C17 160.6(3) . .
Co1 O8 C11 O7 -19.4(6) . .
Co1 O8 C11 C12 157.1(3) . .
Co1 O9 C26 O10 -6.3(6) . .
Co1 O9 C26 C27 174.8(3) . .
Co1 O11 C21 O12 -26.5(7) . .
Co1 O11 C21 C22 155.1(3) . .
Co1 N5 C46 C47 171.3(4) . .
Co1 N5 C50 C49 -173.2(4) . .
Co2 O10 C26 O9 -30.5(6) . .
Co2 O10 C26 C27 148.3(3) . .
Co2 O12 C21 O11 -9.4(7) . .
Co2 O12 C21 C22 168.9(3) . .
Co2 O13 C31 O14 -6.4(6) . .
Co2 O13 C31 C32 176.0(3) . .
Co2 O15 C36 O16 -27.4(6) . .
Co2 O15 C36 C37 151.3(3) . .
Co2 N6 C51 C52 177.5(4) . .
Co2 N6 C55 C54 -175.3(4) . .
Co10 O5 C16 O6 -11.1(7) . .
Co10 O5 C16 C17 168.1(3) . .
Co10 O7 C11 O8 -15.4(6) . .
Co10 O7 C11 C12 168.2(3) . .
Co10 O14 C31 O13 -29.4(6) . .
Co10 O14 C31 C32 148.3(3) . .
Co10 O16 C36 O15 -13.2(6) . .
Co10 O16 C36 C37 168.1(3) . .
Co10 N4 C41 C42 170.1(3) . .
Co10 N4 C45 C44 -169.7(3) . .
O5 Co10 O7 C11 100.4(4) . .
O5 Co10 O17 Co1 -58.07(18) . .
O5 Co10 O17 Co2 127.64(18) . .
O5 C16 C17 C18 -130.0(5) . .
O5 C16 C17 C19 111.7(5) . .
O5 C16 C17 C20 -8.7(6) . .
O6 Co1 O8 C11 -46.0(3) . .
O6 Co1 O9 C26 140.3(3) . .
O6 Co1 O17 Co2 -145.61(18) . .
O6 Co1 O17 Co10 40.10(19) . .
O6 C16 C17 C18 49.3(6) . .
O6 C16 C17 C19 -69.0(5) . .
O6 C16 C17 C20 170.6(4) . .
O7 Co10 O5 C16 -53.0(4) . .
O7 Co10 O16 C36 147.4(3) . .
O7 Co10 O17 Co1 32.80(19) . .
O7 Co10 O17 Co2 -141.49(17) . .
O7 C11 C12 C13 -143.6(4) . .
O7 C11 C12 C14 99.5(5) . .
O7 C11 C12 C15 -19.4(6) . .
O8 Co1 O17 Co2 122.18(18) . .
O8 Co1 O17 Co10 -52.12(19) . .
O8 C11 C12 C13 39.5(6) . .
O8 C11 C12 C14 -77.3(5) . .
O8 C11 C12 C15 163.8(4) . .
O9 Co1 O17 Co2 -59.17(19) . .
O9 Co1 O17 Co10 126.54(18) . .
O9 C26 C27 C28 -135.6(8) . .
O9 C26 C27 C29 104.1(7) . .
O9 C26 C27 C30 -12.3(9) . .
O9 C26 C27 C28A -75.6(9) . .
O9 C26 C27 C29A 169.5(10) . .
O9 C26 C27 C30A 44.0(12) . .
O10 Co2 O12 C21 -49.2(4) . .
O10 Co2 O13 C31 139.6(3) . .
O10 Co2 O17 Co1 38.80(19) . .
O10 Co2 O17 Co10 -146.89(17) . .
O10 C26 C27 C28 45.4(9) . .
O10 C26 C27 C29 -74.9(8) . .
O10 C26 C27 C30 168.7(7) . .
O10 C26 C27 C28A 105.4(9) . .
O10 C26 C27 C29A -9.5(11) . .
O10 C26 C27 C30A -135.0(11) . .
O11 Co1 O8 C11 144.5(3) . .
O11 Co1 O9 C26 -50.2(4) . .
O11 Co1 O17 Co2 35.01(19) . .
O11 Co1 O17 Co10 -139.28(17) . .
O11 C21 C22 C23 170.5(10) . .
O11 C21 C22 C24 -71.3(8) . .
O11 C21 C22 C25 43.3(10) . .
O11 C21 C22 C23A -168.9(10) . .
O11 C21 C22 C24A -41.3(12) . .
O11 C21 C22 C25A 76.8(9) . .
O12 Co2 O10 C26 105.7(4) . .
O12 Co2 O17 Co1 -55.16(19) . .
O12 Co2 O17 Co10 119.14(18) . .
O12 C21 C22 C23 -8.1(11) . .
O12 C21 C22 C24 110.1(8) . .
O12 C21 C22 C25 -135.2(10) . .
O12 C21 C22 C23A 12.6(11) . .
O12 C21 C22 C24A 140.2(11) . .
O12 C21 C22 C25A -101.8(9) . .
O13 Co2 O10 C26 -80.0(4) . .
O13 Co2 O17 Co1 125.19(18) . .
O13 Co2 O17 Co10 -60.51(18) . .
O13 C31 C32 C33 -15.3(6) . .
O13 C31 C32 C34 -137.6(4) . .
O13 C31 C32 C35 104.4(5) . .
O14 Co10 O5 C16 138.2(4) . .
O14 Co10 O7 C11 178.2(6) . .
O14 Co10 O16 C36 -44.0(3) . .
O14 Co10 O17 Co1 -145.44(18) . .
O14 Co10 O17 Co2 40.27(18) . .
O14 C31 C32 C33 166.9(4) . .
O14 C31 C32 C34 44.5(5) . .
O14 C31 C32 C35 -73.5(5) . .
O15 Co2 O10 C26 -162.7(6) . .
O15 Co2 O12 C21 142.4(4) . .
O15 Co2 O13 C31 -51.9(3) . .
O15 Co2 O17 Co1 -142.32(17) . .
O15 Co2 O17 Co10 31.98(19) . .
O15 C36 C37 C38 43.9(5) . .
O15 C36 C37 C39 165.3(4) . .
O15 C36 C37 C40 -73.4(5) . .
O16 Co10 O7 C11 -85.1(4) . .
O16 Co10 O17 Co1 120.20(18) . .
O16 Co10 O17 Co2 -54.09(18) . .
O16 C36 C37 C38 -137.3(4) . .
O16 C36 C37 C39 -15.8(6) . .
O16 C36 C37 C40 105.4(5) . .
O17 Co1 O8 C11 48.7(3) . .
O17 Co1 O9 C26 45.9(4) . .
O17 Co2 O10 C26 11.7(4) . .
O17 Co2 O12 C21 45.6(4) . .
O17 Co2 O13 C31 45.2(3) . .
O17 Co10 O5 C16 44.9(4) . .
O17 Co10 O7 C11 7.1(4) . .
O17 Co10 O16 C36 49.6(3) . .
N4 Co10 O5 C16 -137.8(4) . .
N4 Co10 O7 C11 -171.1(4) . .
N4 Co10 O16 C36 -127.6(3) . .
N4 C41 C42 C43 0.6(7) . .
N5 Co1 O8 C11 -132.3(3) . .
N5 Co1 O9 C26 -133.0(4) . .
N5 C46 C47 C48 3.8(8) . .
N6 Co2 O10 C26 -167.9(4) . .
N6 Co2 O12 C21 -132.5(4) . .
N6 Co2 O13 C31 -136.8(3) . .
N6 C51 C52 C53 -1.7(8) . .
C41 N4 C45 C44 2.7(6) . .
C41 C42 C43 C44 0.9(7) . .
C42 C43 C44 C45 -0.5(7) . .
C43 C44 C45 N4 -1.3(7) . .
C45 N4 C41 C42 -2.3(6) . .
C46 N5 C50 C49 2.0(7) . .
C46 C47 C48 C49 -1.8(8) . .
C47 C48 C49 C50 0.0(8) . .
C48 C49 C50 N5 -0.1(8) . .
C50 N5 C46 C47 -3.9(7) . .
C51 N6 C55 C54 3.1(7) . .
C51 C52 C53 C54 2.1(8) . .
C52 C53 C54 C55 -0.1(8) . .
C53 C54 C55 N6 -2.6(8) . .
C55 N6 C51 C52 -1.0(7) . .
Dy1 O1N N1 O2N 174.0(4) . .
Dy1 O1N N1 O3N -6.1(4) . .
Dy1 O3N N1 O1N 6.1(4) . .
Dy1 O3N N1 O2N -174.0(4) . .
Dy1 O4 C6 O3 32.2(8) 3_676 .
Dy1 O4 C6 C7 -147.4(4) 3_676 .
Dy1 O4N N2 O5N 179.8(4) . .
Dy1 O4N N2 O6N -0.6(4) . .
Dy1 O6N N2 O4N 0.6(4) . .
Dy1 O6N N2 O5N -179.8(4) . .
Dy2 P1 O100 Dy1 -132.5(2) . .
Dy2 P1 O115 Dy1 131.4(2) . 3_676
Dy2 P1 O129 Dy2 0.1(4) . 3_676
Dy2 P1 C1P C2P 132.1(3) . .
Dy2 P1 C1P C3P 12.1(4) . .
Dy2 P1 C1P C4P -108.0(3) . .
Dy2 O1 C1 O2 -0.5(4) . .
Dy2 O1 C1 C2 -179.0(4) . .
Dy2 O2 C1 O1 0.7(5) . .
Dy2 O2 C1 C2 179.2(3) . .
Dy2 O3 C6 O4 20.4(8) . .
Dy2 O3 C6 C7 -159.9(4) . .
Dy2 O7N N3 O8N -9.1(4) . .
Dy2 O7N N3 O9N 170.9(4) . .
Dy2 O8N N3 O7N 9.3(4) . .
Dy2 O8N N3 O9N -170.7(4) . .
Dy2 C1 C2 C3 153.1(13) . .
Dy2 C1 C2 C4 -88.0(15) . .
Dy2 C1 C2 C5 31.3(17) . .
O1 C1 C2 C3 -31.5(6) . .
O1 C1 C2 C4 87.3(5) . .
O1 C1 C2 C5 -153.4(5) . .
O2 C1 C2 C3 150.0(4) . .
O2 C1 C2 C4 -91.2(5) . .
O2 C1 C2 C5 28.1(6) . .
O3 C6 C7 C8 -51.0(7) . .
O3 C6 C7 C9 62.4(7) . .
O3 C6 C7 C10 175.2(7) . .
O3 C6 C7 C8A -26.4(12) . .
O3 C6 C7 C9A 109.9(12) . .
O3 C6 C7 C10A -136.9(11) . .
O4 C6 C7 C8 128.7(6) . .
O4 C6 C7 C9 -117.9(6) . .
O4 C6 C7 C10 -5.1(8) . .
O4 C6 C7 C8A 153.3(11) . .
O4 C6 C7 C9A -70.3(13) . .
O4 C6 C7 C10A 42.8(11) . .
O100 P1 O115 Dy1 123.41(19) . 3_676
O100 P1 O115 Dy2 -7.98(15) . .
O100 P1 O129 Dy2 -55.8(3) . 3_676
O100 P1 C1P C2P -173.7(3) . .
O100 P1 C1P C3P 66.4(4) . .
O100 P1 C1P C4P -53.8(4) . .
O115 P1 O100 Dy1 -124.0(2) . .
O115 P1 O100 Dy2 8.45(16) . .
O115 P1 O129 Dy2 61.3(3) . 3_676
O115 P1 C1P C2P 73.2(4) . .
O115 P1 C1P C3P -46.8(4) . .
O115 P1 C1P C4P -166.9(3) . .
O129 P1 O100 Dy1 -1.9(3) . .
O129 P1 O100 Dy2 130.57(15) . .
O129 P1 O115 Dy1 0.8(3) . 3_676
O129 P1 O115 Dy2 -130.56(15) . .
O129 P1 C1P C2P -49.7(4) . .
O129 P1 C1P C3P -169.7(3) . .
O129 P1 C1P C4P 70.2(4) . .
C1P P1 O100 Dy1 119.3(2) . .
C1P P1 O100 Dy2 -108.27(18) . .
C1P P1 O115 Dy1 -119.6(2) . 3_676
C1P P1 O115 Dy2 108.98(18) . .
C1P P1 O129 Dy2 -177.7(3) . 3_676
